data_7128213
loop_
_publ_author_name
'Le Ouay, Benjamin'
'Yoshino, Haruka'
'Sasaki, Kenta'
'Ohtsubo, Yuta'
'Ohtani, Ryo'
'Ohba, Masaaki'

_publ_section_title
;
 Crystalline assembly of metal-organic polyhedra driven by ionic
 interactions with polyoxometalates.
;
_journal_issue 42
_journal_name_full 'Chemical communications (Cambridge, England)'
_journal_page_first 5187
_journal_page_last 5190
_journal_paper_doi 10.1039/d1cc01185e
_journal_volume 57
_journal_year 2021
_chemical_formula_moiety 'C108 O40 Zr12, O40 Si W12'
_chemical_formula_sum 'C108 O80 Si W12 Zr12'
_chemical_formula_weight 5906.01
_space_group_crystal_system triclinic
_space_group_IT_number 2
_space_group_name_Hall '-P 1'
_space_group_name_H-M_alt 'P -1'
_atom_sites_solution_primary dual
_audit_creation_date 2021-01-26
_audit_creation_method
;
Olex2 1.3
(compiled 2020.11.12 svn.r5f609507 for OlexSys, GUI svn.r6226)
;
_audit_update_record
;
2021-01-29 deposited with the CCDC.	2021-04-19 downloaded from the CCDC.
;
_cell_angle_alpha 99.888(3)
_cell_angle_beta 102.172(3)
_cell_angle_gamma 107.063(3)
_cell_formula_units_Z 2
_cell_length_a 23.393(6)
_cell_length_b 24.882(6)
_cell_length_c 29.501(7)
_cell_measurement_reflns_used 9695
_cell_measurement_temperature 100
_cell_measurement_theta_max 19.92
_cell_measurement_theta_min 2.22
_cell_volume 15537(7)
_computing_cell_refinement 'SAINT V8.40A (Bruker, 2019)'
_computing_data_reduction 'SAINT V8.40A (Bruker, 2019)'
_computing_molecular_graphics 'Olex2 1.3 (Dolomanov et al., 2009)'
_computing_publication_material 'Olex2 1.3 (Dolomanov et al., 2009)'
_computing_structure_refinement 'SHELXL 2018/3 (Sheldrick, 2015)'
_computing_structure_solution 'SHELXT 2018/2 (Sheldrick, 2018)'
_diffrn_ambient_temperature 100
_diffrn_measured_fraction_theta_full 0.977
_diffrn_measured_fraction_theta_max 0.977
_diffrn_measurement_device_type 'Bruker APEX-II CCD'
_diffrn_measurement_method '\f and \w scans'
_diffrn_radiation_type MoK\a
_diffrn_radiation_wavelength 0.71073
_diffrn_reflns_av_R_equivalents 0.1648
_diffrn_reflns_av_unetI/netI 0.1820
_diffrn_reflns_Laue_measured_fraction_full 0.977
_diffrn_reflns_Laue_measured_fraction_max 0.977
_diffrn_reflns_limit_h_max 22
_diffrn_reflns_limit_h_min -22
_diffrn_reflns_limit_k_max 23
_diffrn_reflns_limit_k_min -23
_diffrn_reflns_limit_l_max 28
_diffrn_reflns_limit_l_min -28
_diffrn_reflns_number 82098
_diffrn_reflns_point_group_measured_fraction_full 0.977
_diffrn_reflns_point_group_measured_fraction_max 0.977
_diffrn_reflns_theta_full 20.005
_diffrn_reflns_theta_max 20.005
_diffrn_reflns_theta_min 1.256
_diffrn_source_current 24.0
_diffrn_source_power 1.2
_diffrn_source_voltage 50.0
_diffrn_standards_number 0
_exptl_absorpt_coefficient_mu 4.853
_exptl_absorpt_correction_T_max 0.7444
_exptl_absorpt_correction_T_min 0.2731
_exptl_absorpt_correction_type multi-scan
_exptl_absorpt_process_details
;
SADABS-2016/2 (Bruker,2016/2) was used for absorption correction.
wR2(int) was 0.1658 before and 0.0862 after correction.
The Ratio of minimum to maximum transmission is 0.3669.
The \l/2 correction factor is Not present.
;
_exptl_crystal_colour 'clear light white'
_exptl_crystal_colour_lustre clear
_exptl_crystal_colour_modifier light
_exptl_crystal_colour_primary white
_exptl_crystal_density_diffrn 1.262
_exptl_crystal_description block
_exptl_crystal_F_000 5340
_exptl_crystal_recrystallization_method 'Re-crystallisation from solvent: Dimethylacetamide, methanol'
_exptl_crystal_size_max 0.5
_exptl_crystal_size_mid 0.3
_exptl_crystal_size_min 0.2
_refine_diff_density_max 7.999
_refine_diff_density_min -9.262
_refine_diff_density_rms 0.458
_refine_ls_extinction_method none
_refine_ls_goodness_of_fit_ref 1.092
_refine_ls_hydrogen_treatment undef
_refine_ls_matrix_type full
_refine_ls_number_parameters 853
_refine_ls_number_reflns 28408
_refine_ls_number_restraints 0
_refine_ls_restrained_S_all 1.092
_refine_ls_R_factor_all 0.1823
_refine_ls_R_factor_gt 0.1360
_refine_ls_shift/su_max 0.000
_refine_ls_shift/su_mean 0.000
_refine_ls_structure_factor_coef Fsqd
_refine_ls_weighting_details 'w=1/[\s^2^(Fo^2^)+(0.2000P)^2^] where P=(Fo^2^+2Fc^2^)/3'
_refine_ls_weighting_scheme calc
_refine_ls_wR_factor_gt 0.3261
_refine_ls_wR_factor_ref 0.3773
_reflns_Friedel_coverage 0.000
_reflns_number_gt 14702
_reflns_number_total 28408
_reflns_threshold_expression 'I > 2\s(I)'
_cod_data_source_file d1cc01185e2.cif
_cod_data_source_block 201029_zrbdcxsiw12fromdmameoh_
_cod_depositor_comments 'Adding full bibliography for 7128212--7128213.cif.'
_cod_original_cell_volume 15538(7)
_cod_database_code 7128213
_shelx_shelxl_version_number 2018/3
_shelx_space_group_comment
;
The symmetry employed for this shelxl refinement is uniquely defined
by the following loop, which should always be used as a source of
symmetry information in preference to the above space-group names.
They are only intended as comments.
;
_shelx_estimated_absorpt_t_max 0.444
_shelx_estimated_absorpt_t_min 0.195
_olex2_refinement_description
;
;
_smtbx_masks_void_probe_radius 1.2
_smtbx_masks_void_truncation_radius 1.2
_olex2_submission_original_sample_id 'ZrBDC x SiW12'
_olex2_submission_special_instructions 'No special instructions were received'

loop_
_space_group_symop_operation_xyz
'x, y, z'
'-x, -y, -z'

loop_
_atom_site_label
_atom_site_type_symbol
_atom_site_fract_x
_atom_site_fract_y
_atom_site_fract_z
_atom_site_U_iso_or_equiv
_atom_site_adp_type
_atom_site_occupancy
_atom_site_site_symmetry_order
_atom_site_calc_flag
_atom_site_refinement_flags_posn
_atom_site_refinement_flags_adp
_atom_site_refinement_flags_occupancy
_atom_site_disorder_assembly
_atom_site_disorder_group
Zr1 Zr 0.74908(18) 0.77842(16) 0.61383(13) 0.0310(10) Uiso 1 1 d . . . . .
Zr2 Zr 0.76484(17) 0.74885(16) 0.72121(13) 0.0304(10) Uiso 1 1 d . . . . .
Zr3 Zr 0.76096(17) 0.65042(15) 0.62605(13) 0.0283(10) Uiso 1 1 d . . . . .
Zr4 Zr 1.30481(17) 1.16955(15) 0.82030(13) 0.0295(10) Uiso 1 1 d . . . . .
Zr5 Zr 1.16764(17) 1.17415(15) 0.76038(13) 0.0275(10) Uiso 1 1 d . . . . .
Zr6 Zr 1.18740(17) 1.15141(16) 0.87028(13) 0.0298(10) Uiso 1 1 d . . . . .
Zr7 Zr 1.14417(17) 0.84386(16) 0.44808(13) 0.0304(10) Uiso 1 1 d . . . . .
Zr8 Zr 1.28060(18) 0.83544(16) 0.50406(14) 0.0339(11) Uiso 1 1 d . . . . .
Zr9 Zr 1.15448(18) 0.71558(16) 0.46141(13) 0.0324(10) Uiso 1 1 d . . . . .
Zr10 Zr 1.33639(17) 0.74367(15) 0.86637(13) 0.0293(10) Uiso 1 1 d . . . . .
Zr11 Zr 1.20829(17) 0.62596(15) 0.82115(13) 0.0268(10) Uiso 1 1 d . . . . .
Zr12 Zr 1.21902(18) 0.72617(16) 0.91728(13) 0.0329(10) Uiso 1 1 d . . . . .
O41 O 1.3110(12) 0.6459(11) 0.8434(9) 0.053(8) Uiso 1 1 d . . . . .
O42 O 1.3205(10) 0.7419(9) 0.9345(8) 0.027(6) Uiso 1 1 d . . . . .
O43 O 1.1960(10) 0.6336(9) 0.8915(7) 0.020(6) Uiso 1 1 d . . . . .
O44 O 1.2416(10) 0.7134(9) 0.8541(7) 0.020(6) Uiso 1 1 d . . . . .
O45 O 1.3081(11) 0.7365(10) 0.7886(8) 0.034(7) Uiso 1 1 d . . . . .
O46 O 1.2216(10) 0.6572(9) 0.7574(8) 0.024(6) Uiso 1 1 d . . . . .
O47 O 1.1280(12) 0.7130(11) 0.8683(9) 0.047(7) Uiso 1 1 d . . . . .
O48 O 1.1234(10) 0.6466(9) 0.8030(8) 0.023(6) Uiso 1 1 d . . . . .
O49 O 1.2439(11) 0.8131(10) 0.9111(8) 0.036(7) Uiso 1 1 d . . . . .
O50 O 1.3245(12) 0.8262(10) 0.8747(9) 0.039(7) Uiso 1 1 d . . . . .
O51 O 1.1242(11) 0.7575(10) 0.4087(8) 0.036(7) Uiso 1 1 d . . . . .
O52 O 1.2540(11) 0.7514(10) 0.4610(8) 0.035(7) Uiso 1 1 d . . . . .
O53 O 1.2396(12) 0.8690(10) 0.4505(9) 0.043(7) Uiso 1 1 d . . . . .
O54 O 1.1873(10) 0.8012(9) 0.4939(7) 0.020(6) Uiso 1 1 d . . . . .
O55 O 1.1950(12) 0.7164(10) 0.5355(9) 0.040(7) Uiso 1 1 d . . . . .
O56 O 1.0714(10) 0.7205(9) 0.4877(7) 0.021(6) Uiso 1 1 d . . . . .
O57 O 1.0655(9) 0.8071(9) 0.4789(7) 0.015(5) Uiso 1 1 d . . . . .
O58 O 1.2783(12) 0.7940(11) 0.5642(9) 0.046(7) Uiso 1 1 d . . . . .
O59 O 1.2704(11) 0.9053(10) 0.5528(8) 0.036(7) Uiso 1 1 d . . . . .
O60 O 1.1764(11) 0.9112(10) 0.5143(9) 0.035(7) Uiso 1 1 d . . . . .
O61 O 1.2804(11) 1.1986(10) 0.8797(8) 0.032(7) Uiso 1 1 d . . . . .
O62 O 1.2710(10) 1.2222(9) 0.7827(7) 0.019(6) Uiso 1 1 d . . . . .
O63 O 1.1541(11) 1.2066(10) 0.8276(8) 0.037(7) Uiso 1 1 d . . . . .
O64 O 1.2101(10) 1.1304(9) 0.8065(8) 0.025(6) Uiso 1 1 d . . . . .
O65 O 1.2797(12) 1.1110(10) 0.7456(9) 0.040(7) Uiso 1 1 d . . . . .
O66 O 1.1921(10) 1.1150(9) 0.7093(7) 0.019(6) Uiso 1 1 d . . . . .
O67 O 1.2963(10) 1.0935(9) 0.8455(7) 0.020(6) Uiso 1 1 d . . . . .
O68 O 1.2223(11) 1.0806(9) 0.8824(8) 0.028(6) Uiso 1 1 d . . . . .
O69 O 1.0841(11) 1.0994(10) 0.7526(9) 0.042(7) Uiso 1 1 d . . . . .
O70 O 1.0976(11) 1.0818(10) 0.8271(9) 0.037(7) Uiso 1 1 d . . . . .
O71 O 0.7063(11) 0.7779(10) 0.6728(8) 0.035(7) Uiso 1 1 d . . . . .
O72 O 0.7041(11) 0.6898(9) 0.5859(8) 0.030(6) Uiso 1 1 d . . . . .
O73 O 0.7168(11) 0.6599(10) 0.6814(8) 0.039(7) Uiso 1 1 d . . . . .
O74 O 0.7945(11) 0.7381(10) 0.6566(8) 0.038(7) Uiso 1 1 d . . . . .
O75 O 0.8244(11) 0.8530(10) 0.6627(8) 0.030(6) Uiso 1 1 d . . . . .
O76 O 0.8338(11) 0.8346(10) 0.7355(9) 0.039(7) Uiso 1 1 d . . . . .
O77 O 0.8248(10) 0.7680(9) 0.5809(7) 0.016(6) Uiso 1 1 d . . . . .
O78 O 0.8260(10) 0.6809(9) 0.5862(7) 0.020(6) Uiso 1 1 d . . . . .
O79 O 0.8461(10) 0.6556(9) 0.6817(8) 0.026(6) Uiso 1 1 d . . . . .
O80 O 0.8421(10) 0.7211(9) 0.7444(8) 0.024(6) Uiso 1 1 d . . . . .
C1 C 1.1685(19) 1.2345(17) 0.7014(14) 0.042(11) Uiso 1 1 d . . . . .
C2 C 1.153(2) 1.266(2) 0.7355(18) 0.073(15) Uiso 1 1 d . . . . .
C3 C 1.100(2) 1.2382(18) 0.7445(15) 0.053(13) Uiso 1 1 d . . . . .
C4 C 1.0732(18) 1.1873(16) 0.7037(14) 0.040(11) Uiso 1 1 d . . . . .
C5 C 1.1191(19) 1.1831(17) 0.6768(14) 0.046(12) Uiso 1 1 d . . . . .
C6 C 1.407(2) 1.170(2) 0.8049(17) 0.068(15) Uiso 1 1 d . . . . .
C7 C 1.407(3) 1.177(2) 0.850(2) 0.091(18) Uiso 1 1 d . . . . .
C8 C 1.4079(18) 1.2382(17) 0.8680(14) 0.041(11) Uiso 1 1 d . . . . .
C9 C 1.3985(19) 1.2564(18) 0.8264(15) 0.050(12) Uiso 1 1 d . . . . .
C10 C 1.4090(17) 1.2188(17) 0.8008(13) 0.035(11) Uiso 1 1 d . . . . .
C11 C 1.1819(18) 1.1386(16) 0.9535(13) 0.036(11) Uiso 1 1 d . . . . .
C12 C 1.1213(17) 1.1296(15) 0.9225(13) 0.030(10) Uiso 1 1 d . . . . .
C13 C 1.115(3) 1.184(3) 0.917(2) 0.11(2) Uiso 1 1 d . . . . .
C14 C 1.182(2) 1.2240(18) 0.9367(15) 0.051(12) Uiso 1 1 d . . . . .
C15 C 1.2209(17) 1.1923(15) 0.9645(13) 0.032(10) Uiso 1 1 d . . . . .
C16 C 1.2521(18) 0.7583(17) 1.0083(14) 0.039(11) Uiso 1 1 d . . . . .
C17 C 1.217(2) 0.7048(18) 0.9970(15) 0.049(12) Uiso 1 1 d . . . . .
C18 C 1.161(3) 0.686(2) 0.9737(18) 0.080(16) Uiso 1 1 d . . . . .
C19 C 1.146(3) 0.745(2) 0.9713(18) 0.080(16) Uiso 1 1 d . . . . .
C20 C 1.203(3) 0.785(2) 0.989(2) 0.093(18) Uiso 1 1 d . . . . .
C21 C 1.2176(16) 0.5249(14) 0.8038(12) 0.021(9) Uiso 1 1 d . . . . .
C22 C 1.1997(17) 0.5365(15) 0.7584(13) 0.034(10) Uiso 1 1 d . . . . .
C23 C 1.1363(19) 0.5432(17) 0.7529(15) 0.047(12) Uiso 1 1 d . . . . .
C24 C 1.122(2) 0.5258(19) 0.7909(16) 0.060(14) Uiso 1 1 d . . . . .
C25 C 1.169(2) 0.5213(17) 0.8276(15) 0.049(12) Uiso 1 1 d . . . . .
C26 C 1.443(2) 0.775(2) 0.9253(17) 0.066(14) Uiso 1 1 d . . . . .
C27 C 1.4324(18) 0.7321(17) 0.8851(14) 0.043(11) Uiso 1 1 d . . . . .
C28 C 1.4434(18) 0.8223(16) 0.9037(14) 0.040(11) Uiso 1 1 d . . . . .
C29 C 1.4394(18) 0.8031(17) 0.8563(14) 0.042(11) Uiso 1 1 d . . . . .
C30 C 1.4307(14) 0.7447(13) 0.8440(11) 0.009(8) Uiso 1 1 d . . . . .
C31 C 1.390(2) 0.902(2) 0.5491(17) 0.070(15) Uiso 1 1 d . . . . .
C32 C 1.377(3) 0.907(2) 0.500(2) 0.088(18) Uiso 1 1 d . . . . .
C33 C 1.369(2) 0.863(2) 0.4696(17) 0.061(14) Uiso 1 1 d . . . . .
C34 C 1.374(3) 0.827(3) 0.489(3) 0.13(2) Uiso 1 1 d . . . . .
C35 C 1.3936(19) 0.8512(18) 0.5450(14) 0.045(12) Uiso 1 1 d . . . . .
C36 C 1.173(2) 0.623(2) 0.4143(17) 0.067(14) Uiso 1 1 d . . . . .
C37 C 1.096(2) 0.6100(18) 0.4509(15) 0.053(13) Uiso 1 1 d . . . . .
C38 C 1.156(3) 0.609(2) 0.452(2) 0.089(18) Uiso 1 1 d . . . . .
C39 C 1.068(2) 0.626(2) 0.4115(18) 0.075(16) Uiso 1 1 d . . . . .
C40 C 1.108(2) 0.633(2) 0.3868(18) 0.079(16) Uiso 1 1 d . . . . .
C41 C 1.141(2) 0.9342(19) 0.4129(16) 0.064(14) Uiso 1 1 d . . . . .
C42 C 1.0858(16) 0.9110(14) 0.4264(12) 0.021(9) Uiso 1 1 d . . . . .
C43 C 1.0503(19) 0.8579(17) 0.3926(14) 0.045(12) Uiso 1 1 d . . . . .
C44 C 1.0856(14) 0.8454(12) 0.3663(10) 0.007(8) Uiso 1 1 d . . . . .
C45 C 1.1339(18) 0.8875(16) 0.3735(14) 0.038(11) Uiso 1 1 d . . . . .
C46 C 0.701(2) 0.855(2) 0.5979(18) 0.076(16) Uiso 1 1 d . . . . .
C47 C 0.6714(18) 0.7736(17) 0.5418(14) 0.042(11) Uiso 1 1 d . . . . .
C48 C 0.6529(16) 0.8018(14) 0.5802(12) 0.024(9) Uiso 1 1 d . . . . .
C49 C 0.7296(16) 0.8087(14) 0.5345(12) 0.023(9) Uiso 1 1 d . . . . .
C50 C 0.7444(18) 0.8616(16) 0.5747(13) 0.038(11) Uiso 1 1 d . . . . .
C51 C 0.709(2) 0.787(2) 0.7743(17) 0.072(15) Uiso 1 1 d . . . . .
C52 C 0.7749(19) 0.7950(18) 0.8079(15) 0.049(12) Uiso 1 1 d . . . . .
C53 C 0.7692(17) 0.7438(16) 0.8060(13) 0.030(10) Uiso 1 1 d . . . . .
C54 C 0.7163(15) 0.7058(13) 0.7842(11) 0.015(8) Uiso 1 1 d . . . . .
C55 C 0.6770(16) 0.7258(14) 0.7641(12) 0.024(9) Uiso 1 1 d . . . . .
C56 C 0.6661(18) 0.5603(16) 0.5924(14) 0.040(11) Uiso 1 1 d . . . . .
C57 C 0.7100(14) 0.5430(12) 0.6261(10) 0.008(8) Uiso 1 1 d . . . . .
C58 C 0.754(2) 0.546(2) 0.6118(18) 0.076(16) Uiso 1 1 d . . . . .
C59 C 0.7553(18) 0.5539(16) 0.5680(13) 0.036(11) Uiso 1 1 d . . . . .
C60 C 0.700(2) 0.5655(18) 0.5569(15) 0.052(12) Uiso 1 1 d . . . . .
C61 C 1.2558(15) 1.0655(13) 0.8639(11) 0.014(8) Uiso 1 1 d . . . . .
C62 C 1.2601(17) 1.0048(15) 0.8686(13) 0.033(10) Uiso 1 1 d . . . . .
C63 C 1.228(2) 0.976(2) 0.8971(17) 0.067(14) Uiso 1 1 d . . . . .
C64 C 1.3013(18) 0.9795(16) 0.8431(13) 0.037(11) Uiso 1 1 d . . . . .
C65 C 1.2341(19) 0.9229(18) 0.9021(15) 0.050(12) Uiso 1 1 d . . . . .
C66 C 1.3088(18) 0.9285(16) 0.8560(14) 0.041(11) Uiso 1 1 d . . . . .
C67 C 1.2740(16) 0.8998(15) 0.8816(12) 0.027(10) Uiso 1 1 d . . . . .
C68 C 1.2843(19) 0.8427(17) 0.8893(14) 0.045(12) Uiso 1 1 d . . . . .
C69 C 1.0994(18) 0.6804(16) 0.8255(14) 0.037(11) Uiso 1 1 d . . . . .
C70 C 1.045(2) 0.6896(18) 0.7959(15) 0.049(12) Uiso 1 1 d . . . . .
C71 C 1.0148(15) 0.7160(13) 0.8225(11) 0.017(9) Uiso 1 1 d . . . . .
C72 C 1.023(2) 0.6646(18) 0.7510(16) 0.055(13) Uiso 1 1 d . . . . .
C73 C 0.960(2) 0.6666(19) 0.7253(16) 0.058(13) Uiso 1 1 d . . . . .
C74 C 0.9268(19) 0.6936(17) 0.7513(15) 0.044(11) Uiso 1 1 d . . . . .
C75 C 0.8686(16) 0.6880(14) 0.7229(12) 0.020(9) Uiso 1 1 d . . . . .
C76 C 0.958(2) 0.7253(19) 0.7966(16) 0.057(13) Uiso 1 1 d . . . . .
C77 C 1.2378(16) 1.0968(14) 0.7127(12) 0.020(9) Uiso 1 1 d . . . . .
C78 C 1.2282(17) 1.0500(15) 0.6747(13) 0.028(10) Uiso 1 1 d . . . . .
C79 C 1.1825(19) 1.0306(17) 0.6311(14) 0.043(11) Uiso 1 1 d . . . . .
C80 C 1.2757(17) 1.0226(16) 0.6767(13) 0.035(10) Uiso 1 1 d . . . . .
C81 C 1.273(2) 0.9793(19) 0.6336(16) 0.062(14) Uiso 1 1 d . . . . .
C82 C 1.1796(16) 0.9900(14) 0.5912(12) 0.025(9) Uiso 1 1 d . . . . .
C83 C 1.2257(16) 0.9647(14) 0.5947(12) 0.019(9) Uiso 1 1 d . . . . .
C84 C 1.2214(17) 0.9265(15) 0.5504(13) 0.030(10) Uiso 1 1 d . . . . .
C85 C 0.8446(18) 0.7268(17) 0.5742(14) 0.042(11) Uiso 1 1 d . . . . .
C86 C 0.9187(18) 0.6910(16) 0.5409(14) 0.041(11) Uiso 1 1 d . . . . .
C87 C 0.9720(17) 0.6928(15) 0.5197(13) 0.034(10) Uiso 1 1 d . . . . .
C88 C 0.9032(13) 0.7371(12) 0.5564(10) 0.004(8) Uiso 1 1 d . . . . .
C89 C 0.9320(16) 0.7860(14) 0.5445(12) 0.022(9) Uiso 1 1 d . . . . .
C90 C 0.9808(17) 0.7975(15) 0.5279(12) 0.028(10) Uiso 1 1 d . . . . .
C91 C 0.9990(17) 0.7521(15) 0.5121(12) 0.028(10) Uiso 1 1 d . . . . .
C92 C 1.0472(18) 0.7610(17) 0.4919(14) 0.040(11) Uiso 1 1 d . . . . .
C93 C 1.2633(16) 0.7066(15) 0.7546(12) 0.024(9) Uiso 1 1 d . . . . .
C94 C 1.2602(16) 0.7180(15) 0.7115(12) 0.026(10) Uiso 1 1 d . . . . .
C95 C 1.303(2) 0.7643(18) 0.7029(15) 0.053(13) Uiso 1 1 d . . . . .
C96 C 1.2060(19) 0.6771(17) 0.6688(14) 0.045(12) Uiso 1 1 d . . . . .
C97 C 1.2030(17) 0.6886(15) 0.6251(13) 0.034(10) Uiso 1 1 d . . . . .
C98 C 1.2414(18) 0.7397(16) 0.6176(13) 0.037(11) Uiso 1 1 d . . . . .
C99 C 1.2941(18) 0.7784(16) 0.6559(14) 0.039(11) Uiso 1 1 d . . . . .
C100 C 1.2337(14) 0.7471(12) 0.5680(10) 0.004(8) Uiso 1 1 d . . . . .
C101 C 1.0731(16) 1.0662(15) 0.7830(13) 0.025(9) Uiso 1 1 d . . . . .
C102 C 1.0201(16) 1.0145(14) 0.7647(12) 0.021(9) Uiso 1 1 d . . . . .
C103 C 1.0007(18) 0.9836(16) 0.7917(13) 0.038(11) Uiso 1 1 d . . . . .
C104 C 0.9895(19) 0.9977(17) 0.7170(15) 0.046(12) Uiso 1 1 d . . . . .
C105 C 0.933(2) 0.951(2) 0.6968(17) 0.069(15) Uiso 1 1 d . . . . .
C106 C 0.9443(17) 0.9350(16) 0.7788(13) 0.035(10) Uiso 1 1 d . . . . .
C107 C 0.909(2) 0.9217(19) 0.7268(16) 0.056(13) Uiso 1 1 d . . . . .
C108 C 0.846(2) 0.863(2) 0.7047(19) 0.077(16) Uiso 1 1 d . . . . .
W1 W 0.35576(8) 0.32212(7) 0.70810(6) 0.0296(5) Uiso 1 1 d . . . . .
W2 W 0.52290(8) 0.36948(7) 0.77163(6) 0.0369(5) Uiso 1 1 d . . . . .
W3 W 0.47331(8) 0.39713(7) 0.65332(6) 0.0310(5) Uiso 1 1 d . . . . .
W4 W 0.55278(8) 0.53867(7) 0.69892(6) 0.0319(5) Uiso 1 1 d . . . . .
W5 W 0.60410(8) 0.51139(7) 0.81766(6) 0.0384(5) Uiso 1 1 d . . . . .
W6 W 0.52730(8) 0.62046(7) 0.80479(6) 0.0354(5) Uiso 1 1 d . . . . .
W7 W 0.40070(7) 0.49487(7) 0.64139(6) 0.0276(5) Uiso 1 1 d . . . . .
W8 W 0.37528(8) 0.57704(7) 0.74684(6) 0.0292(5) Uiso 1 1 d . . . . .
W9 W 0.28438(7) 0.42044(7) 0.69779(5) 0.0270(5) Uiso 1 1 d . . . . .
W10 W 0.33051(7) 0.39592(7) 0.80517(6) 0.0283(5) Uiso 1 1 d . . . . .
W11 W 0.42057(8) 0.55144(7) 0.85493(6) 0.0328(5) Uiso 1 1 d . . . . .
W12 W 0.49809(8) 0.44292(7) 0.86805(6) 0.0356(5) Uiso 1 1 d . . . . .
Si1 Si 0.4454(4) 0.4702(3) 0.7548(3) 0.003(2) Uiso 1 1 d . . . . .
O1 O 0.4854(11) 0.3475(10) 0.6118(8) 0.036(7) Uiso 1 1 d . . . . .
O2 O 0.4226(9) 0.4311(8) 0.6151(7) 0.010(5) Uiso 1 1 d . . . . .
O3 O 0.3651(11) 0.5099(9) 0.5902(8) 0.031(6) Uiso 1 1 d . . . . .
O4 O 0.4027(10) 0.3516(9) 0.6662(8) 0.024(6) Uiso 1 1 d . . . . .
O5 O 0.3364(9) 0.4448(8) 0.6577(7) 0.016(5) Uiso 1 1 d . . . . .
O6 O 0.5192(11) 0.3842(9) 0.7111(8) 0.030(6) Uiso 1 1 d . . . . .
O7 O 0.5452(9) 0.4650(8) 0.6604(7) 0.016(5) Uiso 1 1 d . . . . .
O8 O 0.4881(11) 0.5414(10) 0.6529(8) 0.032(6) Uiso 1 1 d . . . . .
O9 O 0.6170(10) 0.5790(9) 0.6844(8) 0.029(6) Uiso 1 1 d . . . . .
O10 O 0.4610(9) 0.4747(8) 0.7041(7) 0.008(5) Uiso 1 1 d . . . . .
O11 O 0.3916(10) 0.5548(9) 0.6870(8) 0.025(6) Uiso 1 1 d . . . . .
O12 O 0.5968(10) 0.5169(9) 0.7509(8) 0.024(6) Uiso 1 1 d . . . . .
O13 O 0.5368(9) 0.5929(8) 0.7399(7) 0.013(5) Uiso 1 1 d . . . . .
O14 O 0.2082(12) 0.4120(11) 0.6673(9) 0.050(8) Uiso 1 1 d . . . . .
O15 O 0.2838(9) 0.3480(8) 0.6816(6) 0.006(5) Uiso 1 1 d . . . . .
O16 O 0.3297(10) 0.2529(9) 0.6868(8) 0.024(6) Uiso 1 1 d . . . . .
O17 O 0.3836(10) 0.4206(9) 0.7469(7) 0.021(6) Uiso 1 1 d . . . . .
O18 O 0.3117(11) 0.5014(10) 0.7291(8) 0.031(6) Uiso 1 1 d . . . . .
O19 O 0.3299(10) 0.6184(9) 0.7303(8) 0.023(6) Uiso 1 1 d . . . . .
O20 O 0.4563(10) 0.6365(9) 0.7730(8) 0.029(6) Uiso 1 1 d . . . . .
O21 O 0.5811(11) 0.6906(10) 0.8253(9) 0.040(7) Uiso 1 1 d . . . . .
O22 O 0.5770(10) 0.5738(9) 0.8284(7) 0.020(6) Uiso 1 1 d . . . . .
O23 O 0.6826(11) 0.5421(10) 0.8393(8) 0.032(7) Uiso 1 1 d . . . . .
O24 O 0.5998(11) 0.4332(9) 0.7985(8) 0.029(6) Uiso 1 1 d . . . . .
O25 O 0.4983(14) 0.6144(12) 0.8580(10) 0.066(9) Uiso 1 1 d . . . . .
O26 O 0.5469(11) 0.3104(10) 0.7670(8) 0.034(7) Uiso 1 1 d . . . . .
O27 O 0.5803(11) 0.4880(10) 0.8732(8) 0.039(7) Uiso 1 1 d . . . . .
O28 O 0.5181(12) 0.3797(10) 0.8357(9) 0.042(7) Uiso 1 1 d . . . . .
O29 O 0.5073(11) 0.4338(10) 0.9234(9) 0.040(7) Uiso 1 1 d . . . . .
O30 O 0.4380(12) 0.3346(11) 0.7512(9) 0.048(8) Uiso 1 1 d . . . . .
O31 O 0.4153(14) 0.4031(12) 0.8418(10) 0.065(9) Uiso 1 1 d . . . . .
O32 O 0.2870(12) 0.3679(11) 0.8407(9) 0.052(8) Uiso 1 1 d . . . . .
O33 O 0.4740(10) 0.5103(9) 0.8783(8) 0.027(6) Uiso 1 1 d . . . . .
O34 O 0.4948(9) 0.4519(8) 0.7904(7) 0.010(5) Uiso 1 1 d . . . . .
O35 O 0.4345(10) 0.5312(9) 0.7785(7) 0.023(6) Uiso 1 1 d . . . . .
O36 O 0.4043(11) 0.5771(10) 0.9070(8) 0.034(7) Uiso 1 1 d . . . . .
O37 O 0.3532(12) 0.4763(11) 0.8297(9) 0.047(8) Uiso 1 1 d . . . . .
O38 O 0.2688(12) 0.4033(10) 0.7574(9) 0.042(7) Uiso 1 1 d . . . . .
O39 O 0.3288(11) 0.3230(10) 0.7650(8) 0.035(7) Uiso 1 1 d . . . . .
O40 O 0.3696(11) 0.5842(10) 0.8148(9) 0.039(7) Uiso 1 1 d . . . . .

loop_
_atom_type_symbol
_atom_type_description
_atom_type_scat_dispersion_real
_atom_type_scat_dispersion_imag
_atom_type_scat_source
C C 0.0033 0.0016 'International Tables Vol C Tables 4.2.6.8 and 6.1.1.4'
O O 0.0106 0.0060 'International Tables Vol C Tables 4.2.6.8 and 6.1.1.4'
Si Si 0.0817 0.0704 'International Tables Vol C Tables 4.2.6.8 and 6.1.1.4'
W W -0.8490 6.8722 'International Tables Vol C Tables 4.2.6.8 and 6.1.1.4'
Zr Zr -2.9673 0.5597 'International Tables Vol C Tables 4.2.6.8 and 6.1.1.4'

loop_
_geom_angle_atom_site_label_1
_geom_angle_atom_site_label_2
_geom_angle_atom_site_label_3
_geom_angle
_geom_angle_site_symmetry_1
_geom_angle_site_symmetry_3
_geom_angle_publ_flag
Zr2 Zr1 Zr3 60.26(11) . . ?
O71 Zr1 Zr2 38.6(6) . . ?
O71 Zr1 Zr3 87.0(6) . . ?
O71 Zr1 O77 151.3(8) . . ?
O71 Zr1 C46 84.0(13) . . ?
O71 Zr1 C47 108.3(11) . . ?
O71 Zr1 C48 78.4(10) . . ?
O71 Zr1 C49 135.0(10) . . ?
O71 Zr1 C50 112.6(11) . . ?
O72 Zr1 Zr2 85.9(6) . . ?
O72 Zr1 Zr3 38.4(6) . . ?
O72 Zr1 O71 91.8(9) . . ?
O72 Zr1 O75 152.3(9) . . ?
O72 Zr1 O77 86.8(8) . . ?
O72 Zr1 C46 124.4(13) . . ?
O72 Zr1 C47 77.4(11) . . ?
O72 Zr1 C48 93.1(10) . . ?
O72 Zr1 C49 97.4(10) . . ?
O72 Zr1 C50 129.2(11) . . ?
O74 Zr1 Zr2 38.7(7) . . ?
O74 Zr1 Zr3 35.3(7) . . ?
O74 Zr1 O71 76.7(9) . . ?
O74 Zr1 O72 73.2(9) . . ?
O74 Zr1 O75 79.4(9) . . ?
O74 Zr1 O77 75.5(8) . . ?
O74 Zr1 C46 154.5(13) . . ?
O74 Zr1 C47 150.4(11) . . ?
O74 Zr1 C48 150.9(10) . . ?
O74 Zr1 C49 148.1(10) . . ?
O74 Zr1 C50 153.2(11) . . ?
O75 Zr1 Zr2 74.7(6) . . ?
O75 Zr1 Zr3 114.0(6) . . ?
O75 Zr1 O71 85.4(9) . . ?
O75 Zr1 O77 82.9(8) . . ?
O75 Zr1 C46 82.7(13) . . ?
O75 Zr1 C47 129.6(11) . . ?
O75 Zr1 C48 113.1(10) . . ?
O75 Zr1 C49 104.0(10) . . ?
O75 Zr1 C50 76.5(11) . . ?
O77 Zr1 Zr2 112.8(5) . . ?
O77 Zr1 Zr3 74.2(5) . . ?
O77 Zr1 C46 120.1(13) . . ?
O77 Zr1 C47 99.3(10) . . ?
O77 Zr1 C48 130.3(9) . . ?
O77 Zr1 C49 73.5(9) . . ?
O77 Zr1 C50 89.9(10) . . ?
C46 Zr1 Zr2 118.5(11) . . ?
C46 Zr1 Zr3 160.3(12) . . ?
C46 Zr1 C48 31.7(13) . . ?
C46 Zr1 C49 54.7(13) . . ?
C46 Zr1 C50 30.2(12) . . ?
C47 Zr1 Zr2 142.8(9) . . ?
C47 Zr1 Zr3 115.0(9) . . ?
C47 Zr1 C46 52.4(14) . . ?
C47 Zr1 C48 33.6(11) . . ?
C47 Zr1 C49 33.9(11) . . ?
C47 Zr1 C50 53.2(12) . . ?
C48 Zr1 Zr2 116.8(8) . . ?
C48 Zr1 Zr3 129.0(8) . . ?
C48 Zr1 C49 57.3(11) . . ?
C48 Zr1 C50 53.1(11) . . ?
C49 Zr1 Zr2 173.2(8) . . ?
C49 Zr1 Zr3 125.6(8) . . ?
C50 Zr1 Zr2 140.4(9) . . ?
C50 Zr1 Zr3 159.0(9) . . ?
C50 Zr1 C49 34.2(11) . . ?
Zr1 Zr2 Zr3 59.96(11) . . ?
O71 Zr2 Zr1 39.7(6) . . ?
O71 Zr2 Zr3 87.5(6) . . ?
O71 Zr2 O73 91.4(9) . . ?
O71 Zr2 O74 75.5(9) . . ?
O71 Zr2 O76 86.0(9) . . ?
O71 Zr2 O80 154.5(8) . . ?
O71 Zr2 C51 78.9(13) . . ?
O71 Zr2 C52 111.2(11) . . ?
O71 Zr2 C53 130.3(10) . . ?
O71 Zr2 C54 115.3(10) . . ?
O71 Zr2 C55 87.4(10) . . ?
O73 Zr2 Zr1 85.1(6) . . ?
O73 Zr2 Zr3 37.9(6) . . ?
O73 Zr2 O74 73.1(9) . . ?
O73 Zr2 O76 153.7(9) . . ?
O73 Zr2 C51 114.1(13) . . ?
O73 Zr2 C52 128.4(11) . . ?
O73 Zr2 C53 102.9(11) . . ?
O73 Zr2 C54 79.4(9) . . ?
O73 Zr2 C55 82.6(10) . . ?
O74 Zr2 Zr1 36.5(6) . . ?
O74 Zr2 Zr3 36.0(6) . . ?
O74 Zr2 O76 80.9(9) . . ?
O74 Zr2 C51 153.7(13) . . ?
O74 Zr2 C52 155.6(12) . . ?
O74 Zr2 C53 154.1(11) . . ?
O74 Zr2 C54 150.8(9) . . ?
O74 Zr2 C55 149.7(10) . . ?
O76 Zr2 Zr1 76.1(7) . . ?
O76 Zr2 Zr3 115.7(7) . . ?
O76 Zr2 C51 91.1(13) . . ?
O76 Zr2 C52 76.4(11) . . ?
O76 Zr2 C53 98.7(11) . . ?
O76 Zr2 C54 125.2(10) . . ?
O76 Zr2 C55 123.4(10) . . ?
O80 Zr2 Zr1 114.8(6) . . ?
O80 Zr2 Zr3 74.4(6) . . ?
O80 Zr2 O73 85.4(9) . . ?
O80 Zr2 O74 79.4(9) . . ?
O80 Zr2 O76 85.9(9) . . ?
O80 Zr2 C51 125.3(13) . . ?
O80 Zr2 C52 90.2(11) . . ?
O80 Zr2 C53 74.8(10) . . ?
O80 Zr2 C54 89.0(9) . . ?
O80 Zr2 C55 117.0(10) . . ?
C51 Zr2 Zr1 117.3(11) . . ?
C51 Zr2 Zr3 149.1(12) . . ?
C51 Zr2 C52 36.9(14) . . ?
C51 Zr2 C53 51.7(14) . . ?
C51 Zr2 C54 50.1(13) . . ?
C51 Zr2 C55 32.7(12) . . ?
C52 Zr2 Zr1 140.9(10) . . ?
C52 Zr2 Zr3 159.0(10) . . ?
C52 Zr2 C54 49.1(11) . . ?
C52 Zr2 C55 54.4(12) . . ?
C53 Zr2 Zr1 168.2(8) . . ?
C53 Zr2 Zr3 131.3(8) . . ?
C53 Zr2 C52 28.1(10) . . ?
C53 Zr2 C54 28.7(10) . . ?
C53 Zr2 C55 48.9(11) . . ?
C54 Zr2 Zr1 150.5(8) . . ?
C54 Zr2 Zr3 115.1(7) . . ?
C55 Zr2 Zr1 125.3(8) . . ?
C55 Zr2 Zr3 120.0(8) . . ?
C55 Zr2 C54 28.0(9) . . ?
Zr1 Zr3 Zr2 59.78(11) . . ?
O72 Zr3 Zr1 36.7(6) . . ?
O72 Zr3 Zr2 84.3(6) . . ?
O72 Zr3 O78 85.4(8) . . ?
O72 Zr3 O79 152.0(8) . . ?
O72 Zr3 C56 83.9(11) . . ?
O72 Zr3 C57 117.6(9) . . ?
O72 Zr3 C58 129.2(13) . . ?
O72 Zr3 C59 108.0(10) . . ?
O72 Zr3 C60 81.2(12) . . ?
O73 Zr3 Zr1 85.4(6) . . ?
O73 Zr3 Zr2 38.5(6) . . ?
O73 Zr3 O72 89.6(9) . . ?
O73 Zr3 O78 154.4(9) . . ?
O73 Zr3 O79 88.5(9) . . ?
O73 Zr3 C56 81.0(11) . . ?
O73 Zr3 C57 79.1(9) . . ?
O73 Zr3 C58 102.9(13) . . ?
O73 Zr3 C59 128.8(10) . . ?
O73 Zr3 C60 114.2(12) . . ?
O74 Zr3 Zr1 35.4(7) . . ?
O74 Zr3 Zr2 38.3(6) . . ?
O74 Zr3 O72 71.6(9) . . ?
O74 Zr3 O73 75.9(9) . . ?
O74 Zr3 O78 78.7(9) . . ?
O74 Zr3 O79 80.8(9) . . ?
O74 Zr3 C56 146.2(11) . . ?
O74 Zr3 C57 153.4(9) . . ?
O74 Zr3 C58 159.1(14) . . ?
O74 Zr3 C59 155.0(10) . . ?
O74 Zr3 C60 151.2(12) . . ?
O78 Zr3 Zr1 75.7(6) . . ?
O78 Zr3 Zr2 115.9(6) . . ?
O78 Zr3 O79 84.4(8) . . ?
O78 Zr3 C56 123.2(10) . . ?
O78 Zr3 C57 125.2(9) . . ?
O78 Zr3 C58 99.6(13) . . ?
O78 Zr3 C59 76.4(10) . . ?
O78 Zr3 C60 89.8(11) . . ?
O79 Zr3 Zr1 115.3(6) . . ?
O79 Zr3 Zr2 77.0(6) . . ?
O79 Zr3 C56 123.2(10) . . ?
O79 Zr3 C57 89.5(9) . . ?
O79 Zr3 C58 78.3(13) . . ?
O79 Zr3 C59 94.8(10) . . ?
O79 Zr3 C60 124.6(11) . . ?
C56 Zr3 Zr1 119.1(9) . . ?
C56 Zr3 Zr2 118.2(9) . . ?
C56 Zr3 C57 33.8(10) . . ?
C56 Zr3 C58 51.0(14) . . ?
C56 Zr3 C59 54.9(12) . . ?
C57 Zr3 Zr1 150.4(7) . . ?
C57 Zr3 Zr2 115.4(7) . . ?
C57 Zr3 C59 49.9(10) . . ?
C58 Zr3 Zr1 164.6(12) . . ?
C58 Zr3 Zr2 133.8(12) . . ?
C58 Zr3 C57 26.7(12) . . ?
C58 Zr3 C59 30.1(12) . . ?
C59 Zr3 Zr1 136.0(8) . . ?
C59 Zr3 Zr2 163.9(8) . . ?
C60 Zr3 Zr1 116.2(10) . . ?
C60 Zr3 Zr2 149.3(10) . . ?
C60 Zr3 C56 33.4(12) . . ?
C60 Zr3 C57 51.1(11) . . ?
C60 Zr3 C58 48.6(15) . . ?
C60 Zr3 C59 31.3(12) . . ?
Zr6 Zr4 Zr5 59.90(11) . . ?
O61 Zr4 Zr5 84.4(7) . . ?
O61 Zr4 Zr6 36.3(7) . . ?
O61 Zr4 O62 93.5(9) . . ?
O61 Zr4 O64 72.4(9) . . ?
O61 Zr4 O65 150.6(9) . . ?
O61 Zr4 O67 84.5(8) . . ?
O61 Zr4 C6 133.6(13) . . ?
O61 Zr4 C7 104.1(16) . . ?
O61 Zr4 C8 82.1(11) . . ?
O61 Zr4 C9 100.5(12) . . ?
O61 Zr4 C10 125.5(11) . . ?
O62 Zr4 Zr5 40.9(6) . . ?
O62 Zr4 Zr6 89.3(6) . . ?
O62 Zr4 O65 82.7(8) . . ?
O62 Zr4 O67 154.1(8) . . ?
O62 Zr4 C6 109.1(13) . . ?
O62 Zr4 C7 127.7(15) . . ?
O62 Zr4 C8 100.8(11) . . ?
O62 Zr4 C9 73.8(11) . . ?
O62 Zr4 C10 84.7(10) . . ?
O64 Zr4 Zr5 37.7(6) . . ?
O64 Zr4 Zr6 36.6(6) . . ?
O64 Zr4 O62 78.2(8) . . ?
O64 Zr4 O65 78.3(9) . . ?
O64 Zr4 O67 76.5(8) . . ?
O64 Zr4 C6 150.2(13) . . ?
O64 Zr4 C7 154.0(15) . . ?
O64 Zr4 C8 154.3(11) . . ?
O64 Zr4 C9 150.7(11) . . ?
O64 Zr4 C10 156.3(10) . . ?
O65 Zr4 Zr5 73.7(7) . . ?
O65 Zr4 Zr6 114.3(6) . . ?
O65 Zr4 C6 74.3(13) . . ?
O65 Zr4 C7 101.2(16) . . ?
O65 Zr4 C8 127.3(11) . . ?
O65 Zr4 C9 106.3(12) . . ?
O65 Zr4 C10 83.3(11) . . ?
O67 Zr4 Zr5 113.3(6) . . ?
O67 Zr4 Zr6 73.8(6) . . ?
O67 Zr4 O65 86.6(8) . . ?
O67 Zr4 C6 90.4(12) . . ?
O67 Zr4 C7 77.5(15) . . ?
O67 Zr4 C8 104.5(11) . . ?
O67 Zr4 C9 132.0(11) . . ?
O67 Zr4 C10 117.4(10) . . ?
C6 Zr4 Zr5 138.4(11) . . ?
C6 Zr4 Zr6 160.9(11) . . ?
C6 Zr4 C9 52.0(14) . . ?
C6 Zr4 C10 27.7(12) . . ?
C7 Zr4 Zr5 167.2(14) . . ?
C7 Zr4 Zr6 132.1(14) . . ?
C7 Zr4 C6 30.6(15) . . ?
C7 Zr4 C8 36.9(15) . . ?
C7 Zr4 C9 54.8(16) . . ?
C7 Zr4 C10 45.0(16) . . ?
C8 Zr4 Zr5 138.2(9) . . ?
C8 Zr4 Zr6 118.3(9) . . ?
C8 Zr4 C6 54.7(14) . . ?
C8 Zr4 C9 31.9(12) . . ?
C8 Zr4 C10 45.5(12) . . ?
C9 Zr4 Zr5 114.6(10) . . ?
C9 Zr4 Zr6 133.4(10) . . ?
C9 Zr4 C10 27.2(11) . . ?
C10 Zr4 Zr5 122.1(8) . . ?
C10 Zr4 Zr6 160.5(9) . . ?
Zr6 Zr5 Zr4 59.61(11) . . ?
O62 Zr5 Zr4 37.1(5) . . ?
O62 Zr5 Zr6 86.2(5) . . ?
O62 Zr5 C1 82.8(11) . . ?
O62 Zr5 C2 87.7(12) . . ?
O62 Zr5 C3 114.5(11) . . ?
O62 Zr5 C4 133.3(10) . . ?
O62 Zr5 C5 109.9(10) . . ?
O63 Zr5 Zr4 88.4(7) . . ?
O63 Zr5 Zr6 40.5(6) . . ?
O63 Zr5 O62 95.0(9) . . ?
O63 Zr5 O64 77.0(9) . . ?
O63 Zr5 O66 154.9(8) . . ?
O63 Zr5 O69 84.9(9) . . ?
O63 Zr5 C1 118.2(11) . . ?
O63 Zr5 C2 87.8(13) . . ?
O63 Zr5 C3 73.9(11) . . ?
O63 Zr5 C4 99.0(11) . . ?
O63 Zr5 C5 129.6(11) . . ?
O64 Zr5 Zr4 35.9(6) . . ?
O64 Zr5 Zr6 37.1(6) . . ?
O64 Zr5 O62 72.7(8) . . ?
O64 Zr5 O66 78.4(8) . . ?
O64 Zr5 O69 81.6(9) . . ?
O64 Zr5 C1 152.6(11) . . ?
O64 Zr5 C2 153.8(13) . . ?
O64 Zr5 C3 150.5(11) . . ?
O64 Zr5 C4 153.9(10) . . ?
O64 Zr5 C5 151.3(11) . . ?
O66 Zr5 Zr4 74.6(6) . . ?
O66 Zr5 Zr6 114.5(5) . . ?
O66 Zr5 O62 82.6(8) . . ?
O66 Zr5 O69 86.5(8) . . ?
O66 Zr5 C1 86.4(11) . . ?
O66 Zr5 C2 116.9(12) . . ?
O66 Zr5 C3 129.8(11) . . ?
O66 Zr5 C4 100.7(10) . . ?
O66 Zr5 C5 73.7(11) . . ?
O69 Zr5 Zr4 116.7(7) . . ?
O69 Zr5 Zr6 76.6(7) . . ?
O69 Zr5 O62 153.6(8) . . ?
O69 Zr5 C1 120.4(12) . . ?
O69 Zr5 C2 118.6(13) . . ?
O69 Zr5 C3 90.8(12) . . ?
O69 Zr5 C4 72.3(11) . . ?
O69 Zr5 C5 89.7(11) . . ?
C1 Zr5 Zr4 117.9(9) . . ?
C1 Zr5 Zr6 154.9(9) . . ?
C1 Zr5 C2 30.5(12) . . ?
C1 Zr5 C3 52.8(13) . . ?
C1 Zr5 C4 51.4(12) . . ?
C1 Zr5 C5 32.2(12) . . ?
C2 Zr5 Zr4 123.9(11) . . ?
C2 Zr5 Zr6 126.8(11) . . ?
C2 Zr5 C4 49.0(14) . . ?
C3 Zr5 Zr4 146.1(10) . . ?
C3 Zr5 Zr6 113.4(9) . . ?
C3 Zr5 C2 29.7(12) . . ?
C3 Zr5 C4 32.7(12) . . ?
C4 Zr5 Zr4 169.1(8) . . ?
C4 Zr5 Zr6 130.8(8) . . ?
C5 Zr5 Zr4 136.9(9) . . ?
C5 Zr5 Zr6 163.1(9) . . ?
C5 Zr5 C2 51.9(14) . . ?
C5 Zr5 C3 56.1(13) . . ?
C5 Zr5 C4 33.2(11) . . ?
Zr4 Zr6 Zr5 60.49(11) . . ?
O61 Zr6 Zr4 35.4(6) . . ?
O61 Zr6 Zr5 84.3(6) . . ?
O61 Zr6 O63 92.9(9) . . ?
O61 Zr6 O64 71.1(9) . . ?
O61 Zr6 O68 84.4(9) . . ?
O61 Zr6 O70 151.3(9) . . ?
O61 Zr6 C11 104.4(11) . . ?
O61 Zr6 C12 135.6(11) . . ?
O61 Zr6 C13 125.0(15) . . ?
O61 Zr6 C14 91.1(12) . . ?
O61 Zr6 C15 81.4(10) . . ?
O63 Zr6 Zr4 87.9(6) . . ?
O63 Zr6 Zr5 38.8(6) . . ?
O63 Zr6 O70 84.6(9) . . ?
O63 Zr6 C11 131.3(10) . . ?
O63 Zr6 C12 107.6(11) . . ?
O63 Zr6 C13 78.1(14) . . ?
O63 Zr6 C14 81.7(11) . . ?
O63 Zr6 C15 116.0(10) . . ?
O64 Zr6 Zr4 36.1(6) . . ?
O64 Zr6 Zr5 38.3(6) . . ?
O64 Zr6 O63 76.7(8) . . ?
O64 Zr6 O68 79.6(8) . . ?
O64 Zr6 O70 80.5(9) . . ?
O64 Zr6 C11 152.0(10) . . ?
O64 Zr6 C12 151.0(11) . . ?
O64 Zr6 C13 150.7(15) . . ?
O64 Zr6 C14 150.9(11) . . ?
O64 Zr6 C15 150.5(10) . . ?
O68 Zr6 Zr4 75.8(6) . . ?
O68 Zr6 Zr5 116.9(6) . . ?
O68 Zr6 O63 155.6(9) . . ?
O68 Zr6 O70 86.4(9) . . ?
O68 Zr6 C11 72.4(10) . . ?
O68 Zr6 C12 90.8(10) . . ?
O68 Zr6 C13 123.0(14) . . ?
O68 Zr6 C14 122.5(11) . . ?
O68 Zr6 C15 87.6(10) . . ?
O70 Zr6 Zr4 115.8(6) . . ?
O70 Zr6 Zr5 75.8(6) . . ?
O70 Zr6 C11 98.6(11) . . ?
O70 Zr6 C12 71.6(11) . . ?
O70 Zr6 C13 82.5(15) . . ?
O70 Zr6 C14 116.7(12) . . ?
O70 Zr6 C15 125.4(10) . . ?
C11 Zr6 Zr4 130.8(9) . . ?
C11 Zr6 Zr5 168.3(9) . . ?
C11 Zr6 C13 54.6(15) . . ?
C11 Zr6 C15 29.3(10) . . ?
C12 Zr6 Zr4 163.7(9) . . ?
C12 Zr6 Zr5 135.3(9) . . ?
C12 Zr6 C11 33.7(11) . . ?
C12 Zr6 C13 32.9(14) . . ?
C12 Zr6 C14 55.2(12) . . ?
C12 Zr6 C15 54.3(12) . . ?
C13 Zr6 Zr4 156.0(13) . . ?
C13 Zr6 Zr5 114.0(13) . . ?
C13 Zr6 C15 56.7(16) . . ?
C14 Zr6 Zr4 125.0(10) . . ?
C14 Zr6 Zr5 119.5(9) . . ?
C14 Zr6 C11 53.4(12) . . ?
C14 Zr6 C13 34.2(15) . . ?
C14 Zr6 C15 35.4(12) . . ?
C15 Zr6 Zr4 115.0(8) . . ?
C15 Zr6 Zr5 150.1(8) . . ?
Zr8 Zr7 Zr9 59.76(11) . . ?
O51 Zr7 Zr8 85.7(7) . . ?
O51 Zr7 Zr9 38.0(6) . . ?
O51 Zr7 O53 93.5(9) . . ?
O51 Zr7 O54 72.0(8) . . ?
O51 Zr7 O57 86.7(8) . . ?
O51 Zr7 O60 152.5(9) . . ?
O51 Zr7 C41 127.0(12) . . ?
O51 Zr7 C42 125.8(10) . . ?
O51 Zr7 C43 94.1(11) . . ?
O51 Zr7 C44 78.8(9) . . ?
O51 Zr7 C45 95.5(10) . . ?
O53 Zr7 Zr8 37.1(7) . . ?
O53 Zr7 Zr9 86.6(7) . . ?
O53 Zr7 O54 71.7(9) . . ?
O53 Zr7 O57 151.2(8) . . ?
O53 Zr7 O60 84.1(9) . . ?
O53 Zr7 C41 86.8(12) . . ?
O53 Zr7 C42 118.1(10) . . ?
O53 Zr7 C43 131.5(11) . . ?
O53 Zr7 C44 107.0(9) . . ?
O53 Zr7 C45 83.9(11) . . ?
O54 Zr7 Zr8 35.3(6) . . ?
O54 Zr7 Zr9 34.9(6) . . ?
O54 Zr7 O57 81.0(8) . . ?
O54 Zr7 O60 81.3(8) . . ?
O54 Zr7 C41 153.0(12) . . ?
O54 Zr7 C42 156.0(9) . . ?
O54 Zr7 C43 154.7(10) . . ?
O54 Zr7 C44 150.5(9) . . ?
O54 Zr7 C45 151.5(10) . . ?
O57 Zr7 Zr8 114.4(5) . . ?
O57 Zr7 Zr9 75.9(5) . . ?
O57 Zr7 C41 115.9(11) . . ?
O57 Zr7 C42 84.0(9) . . ?
O57 Zr7 C43 77.1(10) . . ?
O57 Zr7 C44 101.3(9) . . ?
O57 Zr7 C45 124.8(10) . . ?
O60 Zr7 Zr8 75.9(7) . . ?
O60 Zr7 Zr9 114.5(6) . . ?
O60 Zr7 O57 82.7(8) . . ?
O60 Zr7 C41 80.3(12) . . ?
O60 Zr7 C42 78.3(10) . . ?
O60 Zr7 C43 108.0(11) . . ?
O60 Zr7 C44 128.2(9) . . ?
O60 Zr7 C45 111.4(10) . . ?
C41 Zr7 Zr8 120.1(10) . . ?
C41 Zr7 Zr9 163.0(10) . . ?
C42 Zr7 Zr8 145.6(8) . . ?
C42 Zr7 Zr9 154.0(8) . . ?
C42 Zr7 C41 32.0(11) . . ?
C42 Zr7 C43 31.9(11) . . ?
C42 Zr7 C44 51.4(10) . . ?
C42 Zr7 C45 50.7(11) . . ?
C43 Zr7 Zr8 168.4(9) . . ?
C43 Zr7 Zr9 125.2(9) . . ?
C43 Zr7 C41 51.6(13) . . ?
C43 Zr7 C45 47.7(12) . . ?
C44 Zr7 Zr8 140.0(7) . . ?
C44 Zr7 Zr9 116.5(7) . . ?
C44 Zr7 C41 51.1(12) . . ?
C44 Zr7 C43 29.6(10) . . ?
C44 Zr7 C45 27.9(10) . . ?
C45 Zr7 Zr8 120.7(9) . . ?
C45 Zr7 Zr9 131.8(8) . . ?
C45 Zr7 C41 31.7(12) . . ?
Zr9 Zr8 Zr7 60.12(11) . . ?
O52 Zr8 Zr7 89.1(7) . . ?
O52 Zr8 Zr9 41.1(6) . . ?
O52 Zr8 O53 95.6(9) . . ?
O52 Zr8 O58 85.7(9) . . ?
O52 Zr8 O59 155.8(9) . . ?
O52 Zr8 C31 126.9(13) . . ?
O52 Zr8 C32 116.7(15) . . ?
O52 Zr8 C33 88.4(13) . . ?
O52 Zr8 C34 75.1(18) . . ?
O52 Zr8 C35 100.0(11) . . ?
O53 Zr8 Zr7 37.5(7) . . ?
O53 Zr8 Zr9 87.2(7) . . ?
O53 Zr8 O58 152.2(10) . . ?
O53 Zr8 O59 84.5(9) . . ?
O53 Zr8 C31 111.7(13) . . ?
O53 Zr8 C32 82.5(15) . . ?
O53 Zr8 C33 82.0(13) . . ?
O53 Zr8 C34 107.6(19) . . ?
O53 Zr8 C35 132.3(11) . . ?
O54 Zr8 Zr7 37.2(6) . . ?
O54 Zr8 Zr9 34.3(6) . . ?
O54 Zr8 O52 74.8(9) . . ?
O54 Zr8 O53 74.0(9) . . ?
O54 Zr8 O58 79.6(9) . . ?
O54 Zr8 O59 82.0(9) . . ?
O54 Zr8 C31 154.8(12) . . ?
O54 Zr8 C32 154.9(14) . . ?
O54 Zr8 C33 148.9(13) . . ?
O54 Zr8 C34 149.9(17) . . ?
O54 Zr8 C35 153.7(11) . . ?
O58 Zr8 Zr7 115.0(7) . . ?
O58 Zr8 Zr9 75.5(7) . . ?
O58 Zr8 C31 88.9(13) . . ?
O58 Zr8 C32 121.7(15) . . ?
O58 Zr8 C33 125.8(13) . . ?
O58 Zr8 C34 99.6(19) . . ?
O58 Zr8 C35 74.3(11) . . ?
O59 Zr8 Zr7 76.3(6) . . ?
O59 Zr8 Zr9 115.0(6) . . ?
O59 Zr8 O58 83.3(9) . . ?
O59 Zr8 C31 74.4(13) . . ?
O59 Zr8 C32 87.4(15) . . ?
O59 Zr8 C33 115.5(13) . . ?
O59 Zr8 C34 128.0(18) . . ?
O59 Zr8 C35 97.6(11) . . ?
C31 Zr8 Zr7 139.3(11) . . ?
C31 Zr8 Zr9 160.2(11) . . ?
C31 Zr8 C35 29.1(12) . . ?
C32 Zr8 Zr7 118.1(13) . . ?
C32 Zr8 Zr9 154.4(14) . . ?
C32 Zr8 C31 33.7(15) . . ?
C32 Zr8 C35 50.3(15) . . ?
C33 Zr8 Zr7 118.7(11) . . ?
C33 Zr8 Zr9 126.8(12) . . ?
C33 Zr8 C31 54.0(15) . . ?
C33 Zr8 C32 28.4(14) . . ?
C33 Zr8 C35 54.0(14) . . ?
C34 Zr8 Zr7 140.8(17) . . ?
C34 Zr8 Zr9 116.0(16) . . ?
C34 Zr8 C31 53.9(19) . . ?
C34 Zr8 C32 47(2) . . ?
C34 Zr8 C33 28.0(16) . . ?
C34 Zr8 C35 37.3(18) . . ?
C35 Zr8 Zr7 167.7(9) . . ?
C35 Zr8 Zr9 131.9(9) . . ?
Zr8 Zr9 Zr7 60.12(11) . . ?
O51 Zr9 Zr7 37.9(6) . . ?
O51 Zr9 Zr8 85.9(6) . . ?
O51 Zr9 O52 92.7(9) . . ?
O51 Zr9 O55 151.4(9) . . ?
O51 Zr9 O56 86.6(8) . . ?
O51 Zr9 C36 106.1(12) . . ?
O51 Zr9 C37 118.7(12) . . ?
O51 Zr9 C38 130.1(14) . . ?
O51 Zr9 C39 86.4(13) . . ?
O51 Zr9 C40 77.8(13) . . ?
O52 Zr9 Zr7 86.7(6) . . ?
O52 Zr9 Zr8 37.8(6) . . ?
O52 Zr9 O56 152.6(8) . . ?
O52 Zr9 C36 77.4(12) . . ?
O52 Zr9 C37 124.2(12) . . ?
O52 Zr9 C38 93.1(14) . . ?
O52 Zr9 C39 131.4(13) . . ?
O52 Zr9 C40 102.9(13) . . ?
O54 Zr9 Zr7 37.1(6) . . ?
O54 Zr9 Zr8 34.5(6) . . ?
O54 Zr9 O51 74.0(9) . . ?
O54 Zr9 O52 71.8(8) . . ?
O54 Zr9 O55 78.0(9) . . ?
O54 Zr9 O56 81.7(8) . . ?
O54 Zr9 C36 149.2(12) . . ?
O54 Zr9 C37 156.0(11) . . ?
O54 Zr9 C38 153.2(14) . . ?
O54 Zr9 C39 151.0(13) . . ?
O54 Zr9 C40 150.9(13) . . ?
O55 Zr9 Zr7 113.5(7) . . ?
O55 Zr9 Zr8 73.9(7) . . ?
O55 Zr9 O52 83.7(9) . . ?
O55 Zr9 O56 84.0(8) . . ?
O55 Zr9 C36 100.8(12) . . ?
O55 Zr9 C37 85.8(12) . . ?
O55 Zr9 C38 78.5(14) . . ?
O55 Zr9 C39 117.1(14) . . ?
O55 Zr9 C40 130.7(13) . . ?
O56 Zr9 Zr7 75.9(5) . . ?
O56 Zr9 Zr8 114.9(6) . . ?
O56 Zr9 C36 129.1(12) . . ?
O56 Zr9 C37 79.1(11) . . ?
O56 Zr9 C38 108.2(14) . . ?
O56 Zr9 C39 75.9(13) . . ?
O56 Zr9 C40 103.7(13) . . ?
C36 Zr9 Zr7 140.3(10) . . ?
C36 Zr9 Zr8 115.0(10) . . ?
C37 Zr9 Zr7 146.2(10) . . ?
C37 Zr9 Zr8 153.3(11) . . ?
C37 Zr9 C36 51.3(14) . . ?
C37 Zr9 C38 31.2(13) . . ?
C38 Zr9 Zr7 167.9(12) . . ?
C38 Zr9 Zr8 124.9(12) . . ?
C38 Zr9 C36 29.0(13) . . ?
C39 Zr9 Zr7 117.9(12) . . ?
C39 Zr9 Zr8 166.3(12) . . ?
C39 Zr9 C36 56.6(15) . . ?
C39 Zr9 C37 32.3(13) . . ?
C39 Zr9 C38 54.2(16) . . ?
C39 Zr9 C40 29.7(14) . . ?
C40 Zr9 Zr7 115.7(11) . . ?
C40 Zr9 Zr8 136.9(12) . . ?
C40 Zr9 C36 37.5(14) . . ?
C40 Zr9 C37 49.7(15) . . ?
C40 Zr9 C38 52.6(16) . . ?
Zr11 Zr10 Zr12 60.07(11) . . ?
O41 Zr10 Zr11 41.6(7) . . ?
O41 Zr10 Zr12 89.9(7) . . ?
O41 Zr10 C26 102.3(13) . . ?
O41 Zr10 C27 77.5(12) . . ?
O41 Zr10 C28 129.4(11) . . ?
O41 Zr10 C29 115.7(11) . . ?
O41 Zr10 C30 83.6(10) . . ?
O42 Zr10 Zr11 87.0(6) . . ?
O42 Zr10 Zr12 40.5(6) . . ?
O42 Zr10 O41 93.2(9) . . ?
O42 Zr10 O45 154.6(9) . . ?
O42 Zr10 O50 88.0(9) . . ?
O42 Zr10 C26 74.0(12) . . ?
O42 Zr10 C27 96.1(12) . . ?
O42 Zr10 C28 92.1(11) . . ?
O42 Zr10 C29 122.8(11) . . ?
O42 Zr10 C30 127.2(9) . . ?
O44 Zr10 Zr11 35.7(6) . . ?
O44 Zr10 Zr12 34.9(6) . . ?
O44 Zr10 O41 76.5(9) . . ?
O44 Zr10 O42 74.2(8) . . ?
O44 Zr10 O45 80.6(8) . . ?
O44 Zr10 O50 83.4(9) . . ?
O44 Zr10 C26 148.1(12) . . ?
O44 Zr10 C27 151.6(11) . . ?
O44 Zr10 C28 152.1(10) . . ?
O44 Zr10 C29 156.1(11) . . ?
O44 Zr10 C30 151.9(9) . . ?
O45 Zr10 Zr11 74.2(6) . . ?
O45 Zr10 Zr12 114.1(6) . . ?
O45 Zr10 O41 84.1(9) . . ?
O45 Zr10 C26 131.3(12) . . ?
O45 Zr10 C27 107.9(12) . . ?
O45 Zr10 C28 109.2(11) . . ?
O45 Zr10 C29 80.4(11) . . ?
O45 Zr10 C30 77.8(9) . . ?
O50 Zr10 Zr11 117.4(7) . . ?
O50 Zr10 Zr12 77.3(7) . . ?
O50 Zr10 O41 158.7(10) . . ?
O50 Zr10 O45 85.7(9) . . ?
O50 Zr10 C26 98.5(13) . . ?
O50 Zr10 C27 123.5(12) . . ?
O50 Zr10 C28 71.7(11) . . ?
O50 Zr10 C29 80.8(11) . . ?
O50 Zr10 C30 112.4(10) . . ?
C26 Zr10 Zr11 138.8(10) . . ?
C26 Zr10 Zr12 114.1(10) . . ?
C26 Zr10 C28 32.9(12) . . ?
C26 Zr10 C29 53.0(13) . . ?
C27 Zr10 Zr11 119.1(10) . . ?
C27 Zr10 Zr12 134.5(10) . . ?
C27 Zr10 C26 32.5(13) . . ?
C27 Zr10 C28 51.9(13) . . ?
C27 Zr10 C29 50.2(13) . . ?
C27 Zr10 C30 31.7(11) . . ?
C28 Zr10 Zr11 170.8(9) . . ?
C28 Zr10 Zr12 123.7(9) . . ?
C29 Zr10 Zr11 146.9(9) . . ?
C29 Zr10 Zr12 152.4(9) . . ?
C29 Zr10 C28 31.3(11) . . ?
C30 Zr10 Zr11 119.6(7) . . ?
C30 Zr10 Zr12 165.9(7) . . ?
C30 Zr10 C26 55.7(12) . . ?
C30 Zr10 C28 54.4(11) . . ?
C30 Zr10 C29 32.1(10) . . ?
Zr10 Zr11 Zr12 60.16(11) . . ?
O41 Zr11 Zr10 42.5(7) . . ?
O41 Zr11 Zr12 90.7(7) . . ?
O41 Zr11 C21 77.5(10) . . ?
O41 Zr11 C22 88.3(11) . . ?
O41 Zr11 C23 123.0(12) . . ?
O41 Zr11 C24 128.2(12) . . ?
O41 Zr11 C25 101.2(12) . . ?
O43 Zr11 Zr10 88.2(6) . . ?
O43 Zr11 Zr12 39.1(5) . . ?
O43 Zr11 O41 96.4(9) . . ?
O43 Zr11 O46 154.9(8) . . ?
O43 Zr11 O48 85.3(8) . . ?
O43 Zr11 C21 100.9(9) . . ?
O43 Zr11 C22 130.3(10) . . ?
O43 Zr11 C23 121.0(11) . . ?
O43 Zr11 C24 90.9(12) . . ?
O43 Zr11 C25 75.8(11) . . ?
O44 Zr11 Zr10 35.5(6) . . ?
O44 Zr11 Zr12 35.0(6) . . ?
O44 Zr11 O41 77.3(9) . . ?
O44 Zr11 O43 73.4(8) . . ?
O44 Zr11 O46 83.0(8) . . ?
O44 Zr11 O48 79.6(8) . . ?
O44 Zr11 C21 153.3(10) . . ?
O44 Zr11 C22 154.0(10) . . ?
O44 Zr11 C23 149.4(11) . . ?
O44 Zr11 C24 152.3(12) . . ?
O44 Zr11 C25 148.8(11) . . ?
O46 Zr11 Zr10 77.3(6) . . ?
O46 Zr11 Zr12 116.2(6) . . ?
O46 Zr11 O41 86.7(9) . . ?
O46 Zr11 C21 104.1(9) . . ?
O46 Zr11 C22 74.5(10) . . ?
O46 Zr11 C23 76.3(11) . . ?
O46 Zr11 C24 106.8(12) . . ?
O46 Zr11 C25 128.2(11) . . ?
O48 Zr11 Zr10 113.1(6) . . ?
O48 Zr11 Zr12 75.1(6) . . ?
O48 Zr11 O41 155.2(9) . . ?
O48 Zr11 O46 81.9(8) . . ?
O48 Zr11 C21 126.6(10) . . ?
O48 Zr11 C22 109.4(10) . . ?
O48 Zr11 C23 75.4(11) . . ?
O48 Zr11 C24 76.4(12) . . ?
O48 Zr11 C25 103.2(11) . . ?
C21 Zr11 Zr10 120.0(8) . . ?
C21 Zr11 Zr12 137.2(7) . . ?
C21 Zr11 C24 50.8(12) . . ?
C22 Zr11 Zr10 124.0(8) . . ?
C22 Zr11 Zr12 169.1(8) . . ?
C22 Zr11 C21 32.2(10) . . ?
C22 Zr11 C24 50.8(13) . . ?
C22 Zr11 C25 54.9(12) . . ?
C23 Zr11 Zr10 150.7(9) . . ?
C23 Zr11 Zr12 145.6(10) . . ?
C23 Zr11 C21 55.9(12) . . ?
C23 Zr11 C22 34.9(12) . . ?
C23 Zr11 C24 30.7(12) . . ?
C23 Zr11 C25 56.3(13) . . ?
C24 Zr11 Zr10 170.3(10) . . ?
C24 Zr11 Zr12 123.3(10) . . ?
C25 Zr11 Zr10 138.8(10) . . ?
C25 Zr11 Zr12 114.8(9) . . ?
C25 Zr11 C21 32.9(11) . . ?
C25 Zr11 C24 32.1(12) . . ?
Zr11 Zr12 Zr10 59.77(11) . . ?
O42 Zr12 Zr10 38.5(6) . . ?
O42 Zr12 Zr11 85.3(6) . . ?
O42 Zr12 C16 77.8(10) . . ?
O42 Zr12 C17 90.3(12) . . ?
O42 Zr12 C18 118.0(14) . . ?
O42 Zr12 C19 132.1(13) . . ?
O42 Zr12 C20 105.7(15) . . ?
O43 Zr12 Zr10 87.5(6) . . ?
O43 Zr12 Zr11 38.6(5) . . ?
O43 Zr12 O42 92.5(8) . . ?
O43 Zr12 O47 85.3(9) . . ?
O43 Zr12 C16 111.9(10) . . ?
O43 Zr12 C17 85.0(11) . . ?
O43 Zr12 C18 77.4(13) . . ?
O43 Zr12 C19 108.9(13) . . ?
O43 Zr12 C20 131.2(14) . . ?
O44 Zr12 Zr10 35.1(6) . . ?
O44 Zr12 Zr11 35.4(6) . . ?
O44 Zr12 O42 72.4(8) . . ?
O44 Zr12 O43 73.3(8) . . ?
O44 Zr12 O47 81.5(9) . . ?
O44 Zr12 O49 81.9(9) . . ?
O44 Zr12 C16 150.0(11) . . ?
O44 Zr12 C17 151.2(11) . . ?
O44 Zr12 C18 149.4(13) . . ?
O44 Zr12 C19 154.1(13) . . ?
O44 Zr12 C20 155.3(14) . . ?
O47 Zr12 Zr10 114.8(7) . . ?
O47 Zr12 Zr11 76.4(7) . . ?
O47 Zr12 O42 153.3(9) . . ?
O47 Zr12 C16 127.6(11) . . ?
O47 Zr12 C17 116.0(12) . . ?
O47 Zr12 C18 87.6(14) . . ?
O47 Zr12 C19 73.1(13) . . ?
O47 Zr12 C20 95.6(15) . . ?
O49 Zr12 Zr10 74.9(7) . . ?
O49 Zr12 Zr11 116.1(6) . . ?
O49 Zr12 O42 85.0(9) . . ?
O49 Zr12 O43 154.7(8) . . ?
O49 Zr12 O47 85.8(9) . . ?
O49 Zr12 C16 92.2(11) . . ?
O49 Zr12 C17 120.1(12) . . ?
O49 Zr12 C18 125.8(13) . . ?
O49 Zr12 C19 91.0(13) . . ?
O49 Zr12 C20 73.3(14) . . ?
C16 Zr12 Zr10 115.0(9) . . ?
C16 Zr12 Zr11 145.6(9) . . ?
C16 Zr12 C19 54.6(15) . . ?
C16 Zr12 C20 35.5(14) . . ?
C17 Zr12 Zr10 127.7(10) . . ?
C17 Zr12 Zr11 122.9(10) . . ?
C17 Zr12 C16 29.4(11) . . ?
C17 Zr12 C19 51.5(15) . . ?
C17 Zr12 C20 50.8(15) . . ?
C18 Zr12 Zr10 152.1(12) . . ?
C18 Zr12 Zr11 114.2(12) . . ?
C18 Zr12 C16 52.5(15) . . ?
C18 Zr12 C17 28.8(13) . . ?
C18 Zr12 C19 36.3(15) . . ?
C18 Zr12 C20 54.0(17) . . ?
C19 Zr12 Zr10 162.7(12) . . ?
C19 Zr12 Zr11 137.1(12) . . ?
C20 Zr12 Zr10 133.6(13) . . ?
C20 Zr12 Zr11 166.6(13) . . ?
C20 Zr12 C19 29.6(15) . . ?
Zr11 O41 Zr10 95.9(10) . . ?
Zr10 O42 Zr12 101.0(9) . . ?
Zr11 O43 Zr12 102.3(8) . . ?
Zr10 O44 Zr11 108.8(9) . . ?
Zr12 O44 Zr10 110.1(10) . . ?
Zr12 O44 Zr11 109.6(9) . . ?
C93 O45 Zr10 136(2) . . ?
C93 O46 Zr11 129(2) . . ?
C69 O47 Zr12 132(3) . . ?
C69 O48 Zr11 135(2) . . ?
C68 O49 Zr12 131(2) . . ?
C68 O50 Zr10 130(3) . . ?
Zr9 O51 Zr7 104.1(10) . . ?
Zr8 O52 Zr9 101.1(10) . . ?
Zr8 O53 Zr7 105.4(10) . . ?
Zr8 O54 Zr7 107.6(9) . . ?
Zr8 O54 Zr9 111.2(10) . . ?
Zr9 O54 Zr7 108.0(9) . . ?
C100 O55 Zr9 138(2) . . ?
C92 O56 Zr9 131(2) . . ?
C92 O57 Zr7 133(2) . . ?
C100 O58 Zr8 129(2) . . ?
C84 O59 Zr8 130(2) . . ?
C84 O60 Zr7 134(2) . . ?
Zr4 O61 Zr6 108.3(10) . . ?
Zr4 O62 Zr5 102.0(8) . . ?
Zr5 O63 Zr6 100.7(10) . . ?
Zr4 O64 Zr5 106.4(9) . . ?
Zr4 O64 Zr6 107.3(10) . . ?
Zr6 O64 Zr5 104.6(9) . . ?
C77 O65 Zr4 134(3) . . ?
C77 O66 Zr5 133(2) . . ?
C61 O67 Zr4 131(2) . . ?
C61 O68 Zr6 126(2) . . ?
C101 O69 Zr5 129(2) . . ?
C101 O70 Zr6 130(2) . . ?
Zr2 O71 Zr1 101.6(10) . . ?
Zr1 O72 Zr3 104.9(10) . . ?
Zr3 O73 Zr2 103.5(10) . . ?
Zr1 O74 Zr2 104.8(10) . . ?
Zr3 O74 Zr1 109.3(11) . . ?
Zr3 O74 Zr2 105.7(10) . . ?
C108 O75 Zr1 130(3) . . ?
C108 O76 Zr2 126(3) . . ?
C85 O77 Zr1 131(2) . . ?
C85 O78 Zr3 133(2) . . ?
C75 O79 Zr3 128(2) . . ?
C75 O80 Zr2 135(2) . . ?
C2 C1 Zr5 80(3) . . ?
C2 C1 C5 111(4) . . ?
C5 C1 Zr5 77(2) . . ?
C1 C2 Zr5 69(3) . . ?
C3 C2 Zr5 73(3) . . ?
C3 C2 C1 114(4) . . ?
C2 C3 Zr5 77(3) . . ?
C2 C3 C4 102(4) . . ?
C4 C3 Zr5 75(2) . . ?
C3 C4 Zr5 72(2) . . ?
C3 C4 C5 111(3) . . ?
C5 C4 Zr5 71(2) . . ?
C1 C5 Zr5 71(2) . . ?
C1 C5 C4 101(3) . . ?
C4 C5 Zr5 75(2) . . ?
C7 C6 Zr4 65(3) . . ?
C10 C6 Zr4 80(3) . . ?
C10 C6 C7 98(5) . . ?
C6 C7 Zr4 84(4) . . ?
C6 C7 C8 109(5) . . ?
C6 C7 C10 40(3) . . ?
C8 C7 Zr4 77(3) . . ?
C8 C7 C10 69(3) . . ?
C10 C7 Zr4 76(2) . . ?
C7 C8 Zr4 66(3) . . ?
C7 C8 C10 65(3) . . ?
C9 C8 Zr4 77(2) . . ?
C9 C8 C7 101(4) . . ?
C9 C8 C10 38(2) . . ?
C10 C8 Zr4 71.6(17) . . ?
C8 C9 Zr4 71(2) . . ?
C10 C9 Zr4 80(3) . . ?
C10 C9 C8 99(4) . . ?
C6 C10 Zr4 72(3) . . ?
C6 C10 C7 42(3) . . ?
C6 C10 C8 88(3) . . ?
C7 C10 Zr4 59.0(19) . . ?
C7 C10 C8 46(2) . . ?
C8 C10 Zr4 63.0(15) . . ?
C9 C10 Zr4 73(3) . . ?
C9 C10 C6 130(5) . . ?
C9 C10 C7 89(3) . . ?
C9 C10 C8 44(2) . . ?
C12 C11 Zr6 68(2) . . ?
C15 C11 Zr6 79(2) . . ?
C15 C11 C12 114(3) . . ?
C11 C12 Zr6 78(2) . . ?
C13 C12 Zr6 81(3) . . ?
C13 C12 C11 111(4) . . ?
C12 C13 Zr6 66(3) . . ?
C12 C13 C14 101(4) . . ?
C14 C13 Zr6 68(3) . . ?
C13 C14 Zr6 78(3) . . ?
C13 C14 C15 109(4) . . ?
C15 C14 Zr6 78(2) . . ?
C11 C15 Zr6 71(2) . . ?
C11 C15 C14 103(3) . . ?
C14 C15 Zr6 66(2) . . ?
C17 C16 Zr12 74(3) . . ?
C17 C16 C20 99(4) . . ?
C20 C16 Zr12 72(3) . . ?
C16 C17 Zr12 77(3) . . ?
C18 C17 Zr12 76(3) . . ?
C18 C17 C16 124(5) . . ?
C17 C18 Zr12 75(3) . . ?
C17 C18 C19 102(4) . . ?
C19 C18 Zr12 76(3) . . ?
C18 C19 Zr12 67(2) . . ?
C20 C19 Zr12 70(3) . . ?
C20 C19 C18 102(5) . . ?
C16 C20 Zr12 73(3) . . ?
C19 C20 Zr12 80(4) . . ?
C19 C20 C16 112(5) . . ?
C22 C21 Zr11 74(2) . . ?
C22 C21 C25 110(3) . . ?
C25 C21 Zr11 73(2) . . ?
C21 C22 Zr11 74(2) . . ?
C21 C22 C23 107(3) . . ?
C23 C22 Zr11 70(2) . . ?
C22 C23 Zr11 75(2) . . ?
C24 C23 Zr11 78(3) . . ?
C24 C23 C22 101(4) . . ?
C23 C24 Zr11 72(3) . . ?
C23 C24 C25 119(4) . . ?
C25 C24 Zr11 73(2) . . ?
C21 C25 Zr11 74(2) . . ?
C24 C25 Zr11 75(2) . . ?
C24 C25 C21 100(3) . . ?
C27 C26 Zr10 65(3) . . ?
C27 C26 C28 99(4) . . ?
C28 C26 Zr10 74(3) . . ?
C26 C27 Zr10 83(3) . . ?
C30 C27 Zr10 79(2) . . ?
C30 C27 C26 120(4) . . ?
C26 C28 Zr10 73(2) . . ?
C29 C28 Zr10 74(2) . . ?
C29 C28 C26 107(4) . . ?
C28 C29 Zr10 75(2) . . ?
C28 C29 C30 112(3) . . ?
C30 C29 Zr10 70(2) . . ?
C27 C30 Zr10 69(2) . . ?
C27 C30 C29 101(3) . . ?
C29 C30 Zr10 78(2) . . ?
C32 C31 Zr8 71(3) . . ?
C35 C31 Zr8 76(3) . . ?
C35 C31 C32 103(4) . . ?
C31 C32 Zr8 75(3) . . ?
C31 C32 C34 81(4) . . ?
C33 C32 Zr8 75(4) . . ?
C33 C32 C31 116(5) . . ?
C33 C32 C34 35(3) . . ?
C34 C32 Zr8 65(2) . . ?
C32 C33 Zr8 76(4) . . ?
C34 C33 Zr8 73(4) . . ?
C34 C33 C32 109(6) . . ?
C32 C34 Zr8 68(3) . . ?
C33 C34 Zr8 79(4) . . ?
C33 C34 C32 36(4) . . ?
C33 C34 C35 110(6) . . ?
C35 C34 Zr8 76(3) . . ?
C35 C34 C32 74(4) . . ?
C31 C35 Zr8 75(3) . . ?
C31 C35 C34 102(4) . . ?
C34 C35 Zr8 66(3) . . ?
C38 C36 Zr9 73(3) . . ?
C38 C36 C40 98(4) . . ?
C40 C36 Zr9 66(2) . . ?
C38 C37 Zr9 79(3) . . ?
C39 C37 Zr9 73(3) . . ?
C39 C37 C38 114(4) . . ?
C36 C38 Zr9 78(3) . . ?
C36 C38 C37 112(5) . . ?
C37 C38 Zr9 70(3) . . ?
C37 C39 Zr9 74(3) . . ?
C40 C39 Zr9 76(3) . . ?
C40 C39 C37 104(5) . . ?
C36 C40 Zr9 76(2) . . ?
C39 C40 Zr9 74(3) . . ?
C39 C40 C36 111(4) . . ?
C42 C41 Zr7 70(2) . . ?
C42 C41 C45 101(4) . . ?
C45 C41 Zr7 73(2) . . ?
C41 C42 Zr7 78(2) . . ?
C43 C42 Zr7 77(2) . . ?
C43 C42 C41 107(3) . . ?
C42 C43 Zr7 71(2) . . ?
C44 C43 Zr7 72(2) . . ?
C44 C43 C42 107(3) . . ?
C43 C44 Zr7 78(2) . . ?
C45 C44 Zr7 80(2) . . ?
C45 C44 C43 111(3) . . ?
C41 C45 Zr7 75(2) . . ?
C44 C45 Zr7 72(2) . . ?
C44 C45 C41 113(4) . . ?
C48 C46 Zr1 74(3) . . ?
C50 C46 Zr1 76(3) . . ?
C50 C46 C48 114(4) . . ?
C48 C47 Zr1 76(2) . . ?
C49 C47 Zr1 78(2) . . ?
C49 C47 C48 115(3) . . ?
C46 C48 Zr1 74(3) . . ?
C46 C48 C47 102(3) . . ?
C47 C48 Zr1 70(2) . . ?
C47 C49 Zr1 68(2) . . ?
C47 C49 C50 98(3) . . ?
C50 C49 Zr1 72.3(19) . . ?
C46 C50 Zr1 74(3) . . ?
C46 C50 C49 111(4) . . ?
C49 C50 Zr1 73.4(19) . . ?
C52 C51 Zr2 74(2) . . ?
C55 C51 Zr2 78(2) . . ?
C55 C51 C52 102(4) . . ?
C51 C52 Zr2 70(2) . . ?
C53 C52 Zr2 74(3) . . ?
C53 C52 C51 100(4) . . ?
C52 C53 Zr2 78(3) . . ?
C52 C53 C54 118(4) . . ?
C54 C53 Zr2 80(2) . . ?
C53 C54 Zr2 72(2) . . ?
C55 C54 Zr2 76(2) . . ?
C55 C54 C53 114(3) . . ?
C51 C55 Zr2 69(2) . . ?
C54 C55 Zr2 76(2) . . ?
C54 C55 C51 106(4) . . ?
C57 C56 Zr3 75.8(19) . . ?
C60 C56 Zr3 72(2) . . ?
C60 C56 C57 97(3) . . ?
C56 C57 Zr3 70.4(18) . . ?
C58 C57 Zr3 73(3) . . ?
C58 C57 C56 108(4) . . ?
C57 C58 Zr3 80(3) . . ?
C57 C58 C59 122(5) . . ?
C59 C58 Zr3 81(3) . . ?
C58 C59 Zr3 69(3) . . ?
C58 C59 C60 97(4) . . ?
C60 C59 Zr3 68(2) . . ?
C56 C60 Zr3 74(2) . . ?
C59 C60 Zr3 81(2) . . ?
C59 C60 C56 115(4) . . ?
O67 C61 C62 114(3) . . ?
O68 C61 O67 130(3) . . ?
O68 C61 C62 116(3) . . ?
C63 C62 C61 118(3) . . ?
C63 C62 C64 122(3) . . ?
C64 C62 C61 120(3) . . ?
C62 C63 C65 117(4) . . ?
C66 C64 C62 114(3) . . ?
C63 C65 C67 123(4) . . ?
C67 C66 C64 122(4) . . ?
C65 C67 C68 123(3) . . ?
C66 C67 C65 121(3) . . ?
C66 C67 C68 116(3) . . ?
O49 C68 C67 113(3) . . ?
O50 C68 O49 126(4) . . ?
O50 C68 C67 121(3) . . ?
O47 C69 O48 122(3) . . ?
O47 C69 C70 121(4) . . ?
O48 C69 C70 116(3) . . ?
C71 C70 C69 113(3) . . ?
C72 C70 C69 121(4) . . ?
C72 C70 C71 124(4) . . ?
C70 C71 C76 118(3) . . ?
C70 C72 C73 118(4) . . ?
C74 C73 C72 120(4) . . ?
C75 C74 C73 113(4) . . ?
C76 C74 C73 117(4) . . ?
C76 C74 C75 130(4) . . ?
O79 C75 O80 126(3) . . ?
O79 C75 C74 122(3) . . ?
O80 C75 C74 112(3) . . ?
C74 C76 C71 120(4) . . ?
O65 C77 O66 125(3) . . ?
O65 C77 C78 121(3) . . ?
O66 C77 C78 113(3) . . ?
C77 C78 C80 118(3) . . ?
C79 C78 C77 127(4) . . ?
C79 C78 C80 114(3) . . ?
C78 C79 C82 126(4) . . ?
C78 C80 C81 120(4) . . ?
C83 C81 C80 119(4) . . ?
C79 C82 C83 118(3) . . ?
C81 C83 C82 123(4) . . ?
C81 C83 C84 123(4) . . ?
C82 C83 C84 114(3) . . ?
O59 C84 C83 114(3) . . ?
O60 C84 O59 123(3) . . ?
O60 C84 C83 123(3) . . ?
O77 C85 O78 125(4) . . ?
O77 C85 C88 117(3) . . ?
O78 C85 C88 117(3) . . ?
C88 C86 C87 125(3) . . ?
C91 C87 C86 110(3) . . ?
C86 C88 C85 118(3) . . ?
C86 C88 C89 116(3) . . ?
C89 C88 C85 125(3) . . ?
C90 C89 C88 128(3) . . ?
C89 C90 C91 117(3) . . ?
C90 C91 C87 123(3) . . ?
C90 C91 C92 120(3) . . ?
C92 C91 C87 117(3) . . ?
O56 C92 C91 117(3) . . ?
O57 C92 O56 124(3) . . ?
O57 C92 C91 119(4) . . ?
O45 C93 O46 122(3) . . ?
O45 C93 C94 119(3) . . ?
O46 C93 C94 118(3) . . ?
C93 C94 C96 118(3) . . ?
C95 C94 C93 124(4) . . ?
C95 C94 C96 118(3) . . ?
C94 C95 C99 122(4) . . ?
C97 C96 C94 118(3) . . ?
C96 C97 C98 124(4) . . ?
C97 C98 C99 120(3) . . ?
C97 C98 C100 119(3) . . ?
C99 C98 C100 121(3) . . ?
C98 C99 C95 118(3) . . ?
O55 C100 O58 122(3) . . ?
O55 C100 C98 124(3) . . ?
O58 C100 C98 114(3) . . ?
O69 C101 C102 116(3) . . ?
O70 C101 O69 125(3) . . ?
O70 C101 C102 118(3) . . ?
C103 C102 C101 121(3) . . ?
C103 C102 C104 119(4) . . ?
C104 C102 C101 120(3) . . ?
C102 C103 C106 126(4) . . ?
C102 C104 C105 123(4) . . ?
C107 C105 C104 117(4) . . ?
C103 C106 C107 112(3) . . ?
C105 C107 C106 121(4) . . ?
C105 C107 C108 119(4) . . ?
C106 C107 C108 118(4) . . ?
O75 C108 O76 133(5) . . ?
O75 C108 C107 114(4) . . ?
O76 C108 C107 113(4) . . ?
O4 W1 O15 94.2(8) . . ?
O4 W1 O17 84.3(8) . . ?
O4 W1 O30 84.4(10) . . ?
O15 W1 O17 73.0(7) . . ?
O16 W1 O4 104.4(10) . . ?
O16 W1 O15 104.4(9) . . ?
O16 W1 O17 171.1(9) . . ?
O16 W1 O30 101.9(11) . . ?
O16 W1 O39 97.3(10) . . ?
O30 W1 O15 153.2(9) . . ?
O30 W1 O17 80.2(9) . . ?
O39 W1 O4 157.2(10) . . ?
O39 W1 O15 87.0(9) . . ?
O39 W1 O17 74.2(8) . . ?
O39 W1 O30 84.4(10) . . ?
O6 W2 O24 90.3(10) . . ?
O6 W2 O28 158.5(10) . . ?
O6 W2 O34 86.2(8) . . ?
O24 W2 O34 74.5(8) . . ?
O26 W2 O6 102.1(10) . . ?
O26 W2 O24 102.6(10) . . ?
O26 W2 O28 99.3(11) . . ?
O26 W2 O30 101.6(11) . . ?
O26 W2 O34 171.3(9) . . ?
O28 W2 O24 84.1(10) . . ?
O28 W2 O34 72.4(9) . . ?
O30 W2 O6 87.7(11) . . ?
O30 W2 O24 155.6(10) . . ?
O30 W2 O28 88.9(11) . . ?
O30 W2 O34 81.1(9) . . ?
O1 W3 O2 104.0(10) . . ?
O1 W3 O4 101.7(10) . . ?
O1 W3 O6 98.6(10) . . ?
O1 W3 O7 99.9(10) . . ?
O1 W3 O10 172.0(9) . . ?
O2 W3 O6 157.4(9) . . ?
O2 W3 O7 88.2(8) . . ?
O2 W3 O10 70.9(7) . . ?
O4 W3 O2 89.8(9) . . ?
O4 W3 O6 85.2(9) . . ?
O4 W3 O7 158.2(9) . . ?
O4 W3 O10 84.7(8) . . ?
O6 W3 O7 88.3(9) . . ?
O6 W3 O10 86.7(8) . . ?
O7 W3 O10 74.1(7) . . ?
O7 W4 O10 75.5(7) . . ?
O8 W4 O7 89.2(9) . . ?
O8 W4 O10 71.7(8) . . ?
O8 W4 O12 160.2(9) . . ?
O9 W4 O7 96.1(9) . . ?
O9 W4 O8 102.4(10) . . ?
O9 W4 O10 169.6(9) . . ?
O9 W4 O12 97.2(10) . . ?
O9 W4 O13 103.4(9) . . ?
O12 W4 O7 85.7(9) . . ?
O12 W4 O10 88.4(8) . . ?
O13 W4 O7 160.4(8) . . ?
O13 W4 O8 86.5(9) . . ?
O13 W4 O10 85.0(8) . . ?
O13 W4 O12 91.9(9) . . ?
O12 W5 O34 86.7(8) . . ?
O22 W5 O12 88.9(9) . . ?
O22 W5 O24 158.8(10) . . ?
O22 W5 O27 90.6(9) . . ?
O22 W5 O34 85.9(8) . . ?
O23 W5 O12 98.1(10) . . ?
O23 W5 O22 103.3(10) . . ?
O23 W5 O24 97.8(10) . . ?
O23 W5 O27 102.0(10) . . ?
O23 W5 O34 169.6(9) . . ?
O24 W5 O12 89.0(9) . . ?
O24 W5 O27 84.1(10) . . ?
O24 W5 O34 72.9(8) . . ?
O27 W5 O12 159.4(10) . . ?
O27 W5 O34 72.7(8) . . ?
O13 W6 O35 83.4(7) . . ?
O20 W6 O13 87.2(9) . . ?
O20 W6 O22 158.1(9) . . ?
O20 W6 O35 70.0(8) . . ?
O21 W6 O13 103.5(10) . . ?
O21 W6 O20 99.7(10) . . ?
O21 W6 O22 102.2(10) . . ?
O21 W6 O25 99.8(12) . . ?
O21 W6 O35 167.6(9) . . ?
O22 W6 O13 87.6(8) . . ?
O22 W6 O35 88.2(8) . . ?
O25 W6 O13 156.5(11) . . ?
O25 W6 O20 91.8(11) . . ?
O25 W6 O22 84.6(11) . . ?
O25 W6 O35 74.3(10) . . ?
O2 W7 O8 85.8(9) . . ?
O2 W7 O10 72.8(7) . . ?
O2 W7 O11 161.3(9) . . ?
O3 W7 O2 101.1(9) . . ?
O3 W7 O5 105.0(10) . . ?
O3 W7 O8 102.6(10) . . ?
O3 W7 O10 170.7(9) . . ?
O3 W7 O11 97.6(10) . . ?
O5 W7 O2 90.2(8) . . ?
O5 W7 O8 152.4(9) . . ?
O5 W7 O10 82.4(8) . . ?
O5 W7 O11 85.1(9) . . ?
O8 W7 O10 70.3(8) . . ?
O11 W7 O8 89.9(9) . . ?
O11 W7 O10 88.5(8) . . ?
O11 W8 O18 86.3(9) . . ?
O11 W8 O20 92.4(9) . . ?
O11 W8 O35 89.4(8) . . ?
O11 W8 O40 163.8(9) . . ?
O18 W8 O20 159.3(10) . . ?
O18 W8 O35 83.1(9) . . ?
O18 W8 O40 88.6(9) . . ?
O19 W8 O11 98.5(9) . . ?
O19 W8 O18 99.9(10) . . ?
O19 W8 O20 100.8(10) . . ?
O19 W8 O35 171.7(9) . . ?
O19 W8 O40 97.6(10) . . ?
O20 W8 O35 76.2(9) . . ?
O20 W8 O40 86.9(10) . . ?
O40 W8 O35 74.7(9) . . ?
O5 W9 O17 80.8(8) . . ?
O5 W9 O38 154.1(10) . . ?
O14 W9 O5 107.3(10) . . ?
O14 W9 O15 100.9(10) . . ?
O14 W9 O17 170.9(9) . . ?
O14 W9 O18 98.4(11) . . ?
O14 W9 O38 98.4(11) . . ?
O15 W9 O5 91.6(8) . . ?
O15 W9 O17 74.3(8) . . ?
O15 W9 O18 160.5(9) . . ?
O15 W9 O38 86.4(9) . . ?
O18 W9 O5 85.2(9) . . ?
O18 W9 O17 86.3(8) . . ?
O18 W9 O38 88.1(10) . . ?
O38 W9 O17 73.8(9) . . ?
O31 W10 O17 81.9(10) . . ?
O32 W10 O17 171.0(10) . . ?
O32 W10 O31 101.2(12) . . ?
O32 W10 O37 102.7(12) . . ?
O32 W10 O38 100.1(12) . . ?
O32 W10 O39 99.4(11) . . ?
O37 W10 O17 85.7(9) . . ?
O37 W10 O31 87.2(12) . . ?
O37 W10 O38 86.0(11) . . ?
O37 W10 O39 157.8(10) . . ?
O38 W10 O17 77.2(9) . . ?
O38 W10 O31 158.5(11) . . ?
O38 W10 O39 92.3(10) . . ?
O39 W10 O17 72.3(8) . . ?
O39 W10 O31 86.3(11) . . ?
O25 W11 O35 75.2(10) . . ?
O33 W11 O25 86.4(11) . . ?
O33 W11 O35 91.7(8) . . ?
O33 W11 O37 87.6(10) . . ?
O33 W11 O40 164.4(9) . . ?
O36 W11 O25 102.2(11) . . ?
O36 W11 O33 100.0(10) . . ?
O36 W11 O35 167.9(9) . . ?
O36 W11 O37 100.7(11) . . ?
O36 W11 O40 95.5(10) . . ?
O37 W11 O25 157.1(11) . . ?
O37 W11 O35 82.9(9) . . ?
O40 W11 O25 91.5(11) . . ?
O40 W11 O35 72.8(9) . . ?
O40 W11 O37 88.5(10) . . ?
O27 W12 O28 84.9(10) . . ?
O27 W12 O33 92.0(10) . . ?
O27 W12 O34 76.5(9) . . ?
O28 W12 O34 72.3(8) . . ?
O29 W12 O27 99.4(11) . . ?
O29 W12 O28 102.4(11) . . ?
O29 W12 O31 100.9(12) . . ?
O29 W12 O33 97.7(10) . . ?
O29 W12 O34 173.4(10) . . ?
O31 W12 O27 159.7(11) . . ?
O31 W12 O28 90.9(12) . . ?
O31 W12 O33 85.2(11) . . ?
O31 W12 O34 83.2(10) . . ?
O33 W12 O28 159.9(10) . . ?
O33 W12 O34 87.6(8) . . ?
O10 Si1 O17 110.7(11) . . ?
O10 Si1 O34 113.5(11) . . ?
O10 Si1 O35 108.9(10) . . ?
O17 Si1 O34 102.7(11) . . ?
O17 Si1 O35 105.8(12) . . ?
O34 Si1 O35 114.7(11) . . ?
W7 O2 W3 123.4(10) . . ?
W3 O4 W1 153.6(13) . . ?
W7 O5 W9 155.6(12) . . ?
W2 O6 W3 149.8(13) . . ?
W4 O7 W3 119.4(10) . . ?
W4 O8 W7 124.8(12) . . ?
W4 O10 W3 91.1(6) . . ?
W7 O10 W3 92.8(7) . . ?
W7 O10 W4 93.2(6) . . ?
Si1 O10 W3 122.5(10) . . ?
Si1 O10 W4 122.9(10) . . ?
Si1 O10 W7 125.3(10) . . ?
W8 O11 W7 147.4(12) . . ?
W4 O12 W5 144.7(12) . . ?
W4 O13 W6 148.0(11) . . ?
W9 O15 W1 123.9(10) . . ?
W1 O17 W9 88.6(7) . . ?
W1 O17 W10 91.3(7) . . ?
W10 O17 W9 87.2(7) . . ?
Si1 O17 W1 128.0(12) . . ?
Si1 O17 W9 121.7(11) . . ?
Si1 O17 W10 127.6(12) . . ?
W9 O18 W8 148.6(13) . . ?
W6 O20 W8 122.0(11) . . ?
W5 O22 W6 150.3(12) . . ?
W5 O24 W2 123.2(12) . . ?
W6 O25 W11 121.8(15) . . ?
W12 O27 W5 121.1(13) . . ?
W2 O28 W12 123.2(13) . . ?
W2 O30 W1 151.7(14) . . ?
W12 O31 W10 152.3(16) . . ?
W12 O33 W11 148.2(13) . . ?
W2 O34 W5 89.3(7) . . ?
W12 O34 W2 92.1(7) . . ?
W12 O34 W5 89.6(7) . . ?
Si1 O34 W2 125.6(10) . . ?
Si1 O34 W5 120.7(10) . . ?
Si1 O34 W12 128.4(11) . . ?
W8 O35 W6 91.7(7) . . ?
W8 O35 W11 96.0(8) . . ?
W11 O35 W6 88.6(7) . . ?
Si1 O35 W6 116.0(11) . . ?
Si1 O35 W8 130.5(12) . . ?
Si1 O35 W11 123.1(11) . . ?
W10 O37 W11 147.1(15) . . ?
W10 O38 W9 121.7(13) . . ?
W1 O39 W10 121.2(11) . . ?
W11 O40 W8 116.4(12) . . ?

loop_
_geom_bond_atom_site_label_1
_geom_bond_atom_site_label_2
_geom_bond_distance
_geom_bond_site_symmetry_2
_geom_bond_publ_flag
Zr1 Zr2 3.344(5) . ?
Zr1 Zr3 3.350(5) . ?
Zr1 O71 2.18(2) . ?
Zr1 O72 2.07(2) . ?
Zr1 O74 2.06(2) . ?
Zr1 O75 2.17(2) . ?
Zr1 O77 2.25(2) . ?
Zr1 C46 2.54(5) . ?
Zr1 C47 2.45(4) . ?
Zr1 C48 2.53(3) . ?
Zr1 C49 2.57(3) . ?
Zr1 C50 2.56(4) . ?
Zr2 Zr3 3.360(5) . ?
Zr2 O71 2.13(2) . ?
Zr2 O73 2.15(2) . ?
Zr2 O74 2.16(2) . ?
Zr2 O76 2.17(2) . ?
Zr2 O80 2.14(2) . ?
Zr2 C51 2.49(5) . ?
Zr2 C52 2.55(4) . ?
Zr2 C53 2.51(3) . ?
Zr2 C54 2.60(3) . ?
Zr2 C55 2.61(3) . ?
Zr3 O72 2.15(2) . ?
Zr3 O73 2.12(2) . ?
Zr3 O74 2.05(2) . ?
Zr3 O78 2.16(2) . ?
Zr3 O79 2.25(2) . ?
Zr3 C56 2.51(4) . ?
Zr3 C57 2.59(3) . ?
Zr3 C58 2.51(5) . ?
Zr3 C59 2.65(4) . ?
Zr3 C60 2.49(4) . ?
Zr4 Zr5 3.366(5) . ?
Zr4 Zr6 3.336(5) . ?
Zr4 O61 2.04(2) . ?
Zr4 O62 2.08(2) . ?
Zr4 O64 2.06(2) . ?
Zr4 O65 2.28(3) . ?
Zr4 O67 2.12(2) . ?
Zr4 C6 2.53(5) . ?
Zr4 C7 2.31(6) . ?
Zr4 C8 2.46(4) . ?
Zr4 C9 2.53(4) . ?
Zr4 C10 2.62(4) . ?
Zr5 Zr6 3.346(5) . ?
Zr5 O62 2.25(2) . ?
Zr5 O63 2.13(2) . ?
Zr5 O64 2.14(2) . ?
Zr5 O66 2.20(2) . ?
Zr5 O69 2.21(2) . ?
Zr5 C1 2.48(4) . ?
Zr5 C2 2.62(5) . ?
Zr5 C3 2.58(4) . ?
Zr5 C4 2.62(4) . ?
Zr5 C5 2.56(4) . ?
Zr6 O61 2.08(2) . ?
Zr6 O63 2.21(2) . ?
Zr6 O64 2.08(2) . ?
Zr6 O68 2.20(2) . ?
Zr6 O70 2.24(2) . ?
Zr6 C11 2.55(4) . ?
Zr6 C12 2.42(3) . ?
Zr6 C13 2.62(6) . ?
Zr6 C14 2.48(4) . ?
Zr6 C15 2.65(4) . ?
Zr7 Zr8 3.354(6) . ?
Zr7 Zr9 3.353(5) . ?
Zr7 O51 2.12(2) . ?
Zr7 O53 2.12(2) . ?
Zr7 O54 2.13(2) . ?
Zr7 O57 2.25(2) . ?
Zr7 O60 2.17(2) . ?
Zr7 C41 2.64(4) . ?
Zr7 C42 2.53(3) . ?
Zr7 C43 2.60(4) . ?
Zr7 C44 2.52(3) . ?
Zr7 C45 2.61(4) . ?
Zr8 Zr9 3.341(5) . ?
Zr8 O52 2.09(2) . ?
Zr8 O53 2.10(2) . ?
Zr8 O54 2.03(2) . ?
Zr8 O58 2.20(2) . ?
Zr8 O59 2.16(2) . ?
Zr8 C31 2.52(5) . ?
Zr8 C32 2.47(5) . ?
Zr8 C33 2.46(5) . ?
Zr8 C34 2.40(7) . ?
Zr8 C35 2.55(4) . ?
Zr9 O51 2.13(2) . ?
Zr9 O52 2.24(2) . ?
Zr9 O54 2.02(2) . ?
Zr9 O55 2.18(3) . ?
Zr9 O56 2.27(2) . ?
Zr9 C36 2.67(5) . ?
Zr9 C37 2.51(4) . ?
Zr9 C38 2.62(5) . ?
Zr9 C39 2.49(5) . ?
Zr9 C40 2.52(5) . ?
Zr10 Zr11 3.341(5) . ?
Zr10 Zr12 3.354(5) . ?
Zr10 O41 2.27(3) . ?
Zr10 O42 2.13(2) . ?
Zr10 O44 2.05(2) . ?
Zr10 O45 2.21(2) . ?
Zr10 O50 2.13(2) . ?
Zr10 C26 2.53(5) . ?
Zr10 C27 2.31(4) . ?
Zr10 C28 2.56(4) . ?
Zr10 C29 2.54(4) . ?
Zr10 C30 2.43(3) . ?
Zr11 Zr12 3.351(5) . ?
Zr11 O41 2.23(3) . ?
Zr11 O43 2.14(2) . ?
Zr11 O44 2.06(2) . ?
Zr11 O46 2.20(2) . ?
Zr11 O48 2.18(2) . ?
Zr11 C21 2.56(3) . ?
Zr11 C22 2.57(4) . ?
Zr11 C23 2.50(4) . ?
Zr11 C24 2.57(4) . ?
Zr11 C25 2.55(4) . ?
Zr12 O42 2.22(2) . ?
Zr12 O43 2.16(2) . ?
Zr12 O44 2.04(2) . ?
Zr12 O47 2.20(3) . ?
Zr12 O49 2.12(2) . ?
Zr12 C16 2.54(4) . ?
Zr12 C17 2.51(4) . ?
Zr12 C18 2.51(5) . ?
Zr12 C19 2.64(5) . ?
Zr12 C20 2.53(6) . ?
O45 C93 1.23(4) . ?
O46 C93 1.35(4) . ?
O47 C69 1.30(4) . ?
O48 C69 1.30(4) . ?
O49 C68 1.36(4) . ?
O50 C68 1.26(4) . ?
O55 C100 1.14(3) . ?
O56 C92 1.29(4) . ?
O57 C92 1.26(4) . ?
O58 C100 1.36(3) . ?
O59 C84 1.39(4) . ?
O60 C84 1.24(4) . ?
O65 C77 1.14(4) . ?
O66 C77 1.27(4) . ?
O67 C61 1.28(3) . ?
O68 C61 1.16(3) . ?
O69 C101 1.33(4) . ?
O70 C101 1.25(4) . ?
O75 C108 1.19(5) . ?
O76 C108 1.27(5) . ?
O77 C85 1.25(4) . ?
O78 C85 1.24(4) . ?
O79 C75 1.24(4) . ?
O80 C75 1.32(4) . ?
C1 C2 1.35(6) . ?
C1 C5 1.40(5) . ?
C2 C3 1.33(6) . ?
C3 C4 1.46(5) . ?
C4 C5 1.48(5) . ?
C6 C7 1.30(6) . ?
C6 C10 1.24(5) . ?
C7 C8 1.52(6) . ?
C7 C10 1.91(6) . ?
C8 C9 1.38(5) . ?
C8 C10 1.97(5) . ?
C9 C10 1.22(5) . ?
C11 C12 1.45(5) . ?
C11 C15 1.32(5) . ?
C12 C13 1.44(6) . ?
C13 C14 1.50(7) . ?
C14 C15 1.57(5) . ?
C16 C17 1.28(5) . ?
C16 C20 1.55(6) . ?
C17 C18 1.25(6) . ?
C18 C19 1.61(6) . ?
C19 C20 1.33(7) . ?
C21 C22 1.42(5) . ?
C21 C25 1.45(5) . ?
C22 C23 1.52(5) . ?
C23 C24 1.34(5) . ?
C24 C25 1.42(6) . ?
C26 C27 1.37(5) . ?
C26 C28 1.44(5) . ?
C27 C30 1.30(4) . ?
C28 C29 1.37(5) . ?
C29 C30 1.38(4) . ?
C31 C32 1.45(6) . ?
C31 C35 1.27(5) . ?
C32 C33 1.21(6) . ?
C32 C34 1.94(8) . ?
C33 C34 1.18(7) . ?
C34 C35 1.58(7) . ?
C36 C38 1.33(6) . ?
C36 C40 1.68(6) . ?
C37 C38 1.38(6) . ?
C37 C39 1.39(6) . ?
C39 C40 1.29(6) . ?
C41 C42 1.43(5) . ?
C41 C45 1.44(5) . ?
C42 C43 1.41(5) . ?
C43 C44 1.31(4) . ?
C44 C45 1.24(4) . ?
C46 C48 1.39(5) . ?
C46 C50 1.33(5) . ?
C47 C48 1.44(5) . ?
C47 C49 1.47(5) . ?
C49 C50 1.51(5) . ?
C51 C52 1.59(6) . ?
C51 C55 1.44(5) . ?
C52 C53 1.23(5) . ?
C53 C54 1.27(4) . ?
C54 C55 1.26(4) . ?
C56 C57 1.49(5) . ?
C56 C60 1.44(5) . ?
C57 C58 1.18(5) . ?
C58 C59 1.35(5) . ?
C59 C60 1.39(5) . ?
C61 C62 1.57(5) . ?
C62 C63 1.39(5) . ?
C62 C64 1.55(5) . ?
C63 C65 1.42(5) . ?
C64 C66 1.43(5) . ?
C65 C67 1.41(5) . ?
C66 C67 1.36(5) . ?
C67 C68 1.56(5) . ?
C69 C70 1.48(5) . ?
C70 C71 1.38(5) . ?
C70 C72 1.29(5) . ?
C71 C76 1.50(5) . ?
C72 C73 1.52(6) . ?
C73 C74 1.43(5) . ?
C74 C75 1.39(5) . ?
C74 C76 1.35(5) . ?
C77 C78 1.40(5) . ?
C78 C79 1.39(5) . ?
C78 C80 1.46(5) . ?
C79 C82 1.39(5) . ?
C80 C81 1.49(5) . ?
C81 C83 1.32(5) . ?
C82 C83 1.40(4) . ?
C83 C84 1.44(5) . ?
C85 C88 1.54(5) . ?
C86 C87 1.50(5) . ?
C86 C88 1.34(4) . ?
C87 C91 1.50(5) . ?
C88 C89 1.35(4) . ?
C89 C90 1.31(4) . ?
C90 C91 1.36(4) . ?
C91 C92 1.36(5) . ?
C93 C94 1.34(4) . ?
C94 C95 1.38(5) . ?
C94 C96 1.54(5) . ?
C95 C99 1.48(5) . ?
C96 C97 1.36(5) . ?
C97 C98 1.41(5) . ?
C98 C99 1.44(5) . ?
C98 C100 1.48(4) . ?
C101 C102 1.42(5) . ?
C102 C103 1.26(4) . ?
C102 C104 1.37(5) . ?
C103 C106 1.43(5) . ?
C104 C105 1.41(6) . ?
C105 C107 1.35(5) . ?
C106 C107 1.51(5) . ?
C107 C108 1.66(6) . ?
W1 O4 1.92(2) . ?
W1 O15 2.027(19) . ?
W1 O16 1.61(2) . ?
W1 O17 2.35(2) . ?
W1 O30 1.97(3) . ?
W1 O39 1.91(2) . ?
W2 O6 1.87(2) . ?
W2 O24 1.92(2) . ?
W2 O26 1.71(2) . ?
W2 O28 1.89(2) . ?
W2 O30 1.83(3) . ?
W2 O34 2.346(19) . ?
W3 O1 1.71(2) . ?
W3 O2 1.935(19) . ?
W3 O4 1.86(2) . ?
W3 O6 1.94(2) . ?
W3 O7 1.95(2) . ?
W3 O10 2.358(18) . ?
W4 O7 1.92(2) . ?
W4 O8 1.83(2) . ?
W4 O9 1.73(2) . ?
W4 O10 2.320(18) . ?
W4 O12 1.91(2) . ?
W4 O13 1.831(19) . ?
W5 O12 1.97(2) . ?
W5 O22 1.85(2) . ?
W5 O23 1.70(2) . ?
W5 O24 1.90(2) . ?
W5 O27 1.96(2) . ?
W5 O34 2.425(19) . ?
W6 O13 2.000(19) . ?
W6 O20 1.91(2) . ?
W6 O21 1.74(2) . ?
W6 O22 1.98(2) . ?
W6 O25 1.85(3) . ?
W6 O35 2.47(2) . ?
W7 O2 1.898(19) . ?
W7 O3 1.72(2) . ?
W7 O5 1.859(19) . ?
W7 O8 1.95(2) . ?
W7 O10 2.301(19) . ?
W7 O11 1.92(2) . ?
W8 O11 1.91(2) . ?
W8 O18 1.93(2) . ?
W8 O19 1.74(2) . ?
W8 O20 1.93(2) . ?
W8 O35 2.20(2) . ?
W8 O40 2.02(2) . ?
W9 O5 1.916(19) . ?
W9 O14 1.75(3) . ?
W9 O15 1.780(18) . ?
W9 O17 2.46(2) . ?
W9 O18 1.92(2) . ?
W9 O38 1.96(2) . ?
W10 O17 2.39(2) . ?
W10 O31 1.99(3) . ?
W10 O32 1.70(3) . ?
W10 O37 1.88(3) . ?
W10 O38 1.87(3) . ?
W10 O39 1.97(2) . ?
W11 O25 2.00(3) . ?
W11 O33 1.93(2) . ?
W11 O35 2.34(2) . ?
W11 O36 1.72(2) . ?
W11 O37 1.96(3) . ?
W11 O40 1.95(2) . ?
W12 O27 1.88(2) . ?
W12 O28 1.93(2) . ?
W12 O29 1.67(2) . ?
W12 O31 1.82(3) . ?
W12 O33 1.92(2) . ?
W12 O34 2.326(18) . ?
Si1 O10 1.63(2) . ?
Si1 O17 1.54(2) . ?
Si1 O34 1.61(2) . ?
Si1 O35 1.67(2) . ?

loop_
_geom_torsion_atom_site_label_1
_geom_torsion_atom_site_label_2
_geom_torsion_atom_site_label_3
_geom_torsion_atom_site_label_4
_geom_torsion
_geom_torsion_site_symmetry_1
_geom_torsion_site_symmetry_2
_geom_torsion_site_symmetry_3
_geom_torsion_site_symmetry_4
_geom_torsion_publ_flag
Zr1 O75 C108 O76 -2(8) . . . . ?
Zr1 O75 C108 C107 173(2) . . . . ?
Zr1 O77 C85 O78 -2(6) . . . . ?
Zr1 O77 C85 C88 -172.4(19) . . . . ?
Zr1 C46 C48 C47 -65(2) . . . . ?
Zr1 C46 C50 C49 65(3) . . . . ?
Zr1 C47 C48 C46 68(3) . . . . ?
Zr1 C47 C49 C50 -67(2) . . . . ?
Zr1 C49 C50 C46 -65(3) . . . . ?
Zr2 O76 C108 O75 4(8) . . . . ?
Zr2 O76 C108 C107 -171(2) . . . . ?
Zr2 O80 C75 O79 -13(5) . . . . ?
Zr2 O80 C75 C74 166(2) . . . . ?
Zr2 C51 C52 C53 -69(3) . . . . ?
Zr2 C51 C55 C54 67(3) . . . . ?
Zr2 C52 C53 C54 -71(3) . . . . ?
Zr2 C53 C54 C55 -65(3) . . . . ?
Zr2 C54 C55 C51 -63(3) . . . . ?
Zr3 O78 C85 O77 -5(6) . . . . ?
Zr3 O78 C85 C88 165(2) . . . . ?
Zr3 O79 C75 O80 9(5) . . . . ?
Zr3 O79 C75 C74 -170(2) . . . . ?
Zr3 C56 C57 C58 -64(3) . . . . ?
Zr3 C56 C60 C59 72(3) . . . . ?
Zr3 C57 C58 C59 -72(4) . . . . ?
Zr3 C58 C59 C60 -63(3) . . . . ?
Zr3 C59 C60 C56 -68(3) . . . . ?
Zr4 O65 C77 O66 5(6) . . . . ?
Zr4 O65 C77 C78 -165(2) . . . . ?
Zr4 O67 C61 O68 -21(5) . . . . ?
Zr4 O67 C61 C62 169(2) . . . . ?
Zr4 C6 C7 C8 -74(4) . . . . ?
Zr4 C6 C7 C10 -75(3) . . . . ?
Zr4 C6 C10 C7 63(4) . . . . ?
Zr4 C6 C10 C8 62.1(17) . . . . ?
Zr4 C6 C10 C9 47(5) . . . . ?
Zr4 C7 C8 C9 -70(3) . . . . ?
Zr4 C7 C8 C10 -79.8(19) . . . . ?
Zr4 C8 C9 C10 -76(3) . . . . ?
Zr4 C9 C10 C6 -47(5) . . . . ?
Zr4 C9 C10 C7 -58(2) . . . . ?
Zr4 C9 C10 C8 -69(3) . . . . ?
Zr5 O66 C77 O65 -4(5) . . . . ?
Zr5 O66 C77 C78 167(2) . . . . ?
Zr5 O69 C101 O70 25(5) . . . . ?
Zr5 O69 C101 C102 -169(2) . . . . ?
Zr5 C1 C2 C3 -60(4) . . . . ?
Zr5 C1 C5 C4 70(2) . . . . ?
Zr5 C2 C3 C4 -71(3) . . . . ?
Zr5 C3 C4 C5 -62(3) . . . . ?
Zr5 C4 C5 C1 -67(3) . . . . ?
Zr6 O68 C61 O67 26(5) . . . . ?
Zr6 O68 C61 C62 -165(2) . . . . ?
Zr6 O70 C101 O69 -24(5) . . . . ?
Zr6 O70 C101 C102 171(2) . . . . ?
Zr6 C11 C12 C13 -76(3) . . . . ?
Zr6 C11 C15 C14 59(2) . . . . ?
Zr6 C12 C13 C14 -60(3) . . . . ?
Zr6 C13 C14 C15 -73(3) . . . . ?
Zr6 C14 C15 C11 -63(3) . . . . ?
Zr7 O57 C92 O56 -3(6) . . . . ?
Zr7 O57 C92 C91 176(2) . . . . ?
Zr7 O60 C84 O59 10(5) . . . . ?
Zr7 O60 C84 C83 -166(2) . . . . ?
Zr7 C41 C42 C43 -72(3) . . . . ?
Zr7 C41 C45 C44 63(3) . . . . ?
Zr7 C42 C43 C44 -63(3) . . . . ?
Zr7 C43 C44 C45 -74(3) . . . . ?
Zr7 C44 C45 C41 -65(3) . . . . ?
Zr8 O58 C100 O55 14(5) . . . . ?
Zr8 O58 C100 C98 -167(2) . . . . ?
Zr8 O59 C84 O60 -9(5) . . . . ?
Zr8 O59 C84 C83 167(2) . . . . ?
Zr8 C31 C32 C33 -65(5) . . . . ?
Zr8 C31 C32 C34 -66(2) . . . . ?
Zr8 C31 C35 C34 61(3) . . . . ?
Zr8 C32 C33 C34 -66(5) . . . . ?
Zr8 C33 C34 C32 -68(5) . . . . ?
Zr8 C33 C34 C35 -71(4) . . . . ?
Zr8 C34 C35 C31 -67(3) . . . . ?
Zr9 O55 C100 O58 -15(5) . . . . ?
Zr9 O55 C100 C98 166(2) . . . . ?
Zr9 O56 C92 O57 4(6) . . . . ?
Zr9 O56 C92 C91 -176(2) . . . . ?
Zr9 C36 C38 C37 62(4) . . . . ?
Zr9 C36 C40 C39 -66(4) . . . . ?
Zr9 C37 C38 C36 -67(4) . . . . ?
Zr9 C37 C39 C40 71(4) . . . . ?
Zr9 C39 C40 C36 68(3) . . . . ?
Zr10 O45 C93 O46 -15(5) . . . . ?
Zr10 O45 C93 C94 175(2) . . . . ?
Zr10 O50 C68 O49 12(6) . . . . ?
Zr10 O50 C68 C67 -165(2) . . . . ?
Zr10 C26 C27 C30 73(4) . . . . ?
Zr10 C26 C28 C29 -66(3) . . . . ?
Zr10 C27 C30 C29 73(2) . . . . ?
Zr10 C28 C29 C30 -60(3) . . . . ?
Zr10 C29 C30 C27 -66(2) . . . . ?
Zr11 O46 C93 O45 14(5) . . . . ?
Zr11 O46 C93 C94 -176(2) . . . . ?
Zr11 O48 C69 O47 2(5) . . . . ?
Zr11 O48 C69 C70 169(2) . . . . ?
Zr11 C21 C22 C23 -62(3) . . . . ?
Zr11 C21 C25 C24 71(3) . . . . ?
Zr11 C22 C23 C24 -74(3) . . . . ?
Zr11 C23 C24 C25 -57(4) . . . . ?
Zr11 C24 C25 C21 -70(2) . . . . ?
Zr12 O47 C69 O48 1(5) . . . . ?
Zr12 O47 C69 C70 -165(3) . . . . ?
Zr12 O49 C68 O50 -13(6) . . . . ?
Zr12 O49 C68 C67 164(2) . . . . ?
Zr12 C16 C17 C18 -63(5) . . . . ?
Zr12 C16 C20 C19 71(4) . . . . ?
Zr12 C17 C18 C19 -72(3) . . . . ?
Zr12 C18 C19 C20 -63(4) . . . . ?
Zr12 C19 C20 C16 -67(4) . . . . ?
O45 C93 C94 C95 -4(6) . . . . ?
O45 C93 C94 C96 176(3) . . . . ?
O46 C93 C94 C95 -175(3) . . . . ?
O46 C93 C94 C96 5(5) . . . . ?
O47 C69 C70 C71 -25(5) . . . . ?
O47 C69 C70 C72 168(4) . . . . ?
O48 C69 C70 C71 168(3) . . . . ?
O48 C69 C70 C72 1(6) . . . . ?
O65 C77 C78 C79 -175(4) . . . . ?
O65 C77 C78 C80 -4(5) . . . . ?
O66 C77 C78 C79 14(5) . . . . ?
O66 C77 C78 C80 -175(3) . . . . ?
O67 C61 C62 C63 167(3) . . . . ?
O67 C61 C62 C64 -12(4) . . . . ?
O68 C61 C62 C63 -4(5) . . . . ?
O68 C61 C62 C64 177(3) . . . . ?
O69 C101 C102 C103 -171(3) . . . . ?
O69 C101 C102 C104 9(5) . . . . ?
O70 C101 C102 C103 -4(6) . . . . ?
O70 C101 C102 C104 176(3) . . . . ?
O77 C85 C88 C86 -168(3) . . . . ?
O77 C85 C88 C89 -5(5) . . . . ?
O78 C85 C88 C86 20(5) . . . . ?
O78 C85 C88 C89 -176(3) . . . . ?
C1 C2 C3 Zr5 57(4) . . . . ?
C1 C2 C3 C4 -14(6) . . . . ?
C2 C1 C5 Zr5 -74(3) . . . . ?
C2 C1 C5 C4 -4(5) . . . . ?
C2 C3 C4 Zr5 73(3) . . . . ?
C2 C3 C4 C5 11(5) . . . . ?
C3 C4 C5 Zr5 62(3) . . . . ?
C3 C4 C5 C1 -5(4) . . . . ?
C5 C1 C2 Zr5 72(3) . . . . ?
C5 C1 C2 C3 12(6) . . . . ?
C6 C7 C8 Zr4 79(4) . . . . ?
C6 C7 C8 C9 9(6) . . . . ?
C6 C7 C8 C10 -1(4) . . . . ?
C7 C6 C10 Zr4 -63(4) . . . . ?
C7 C6 C10 C8 -1(4) . . . . ?
C7 C6 C10 C9 -16(7) . . . . ?
C7 C8 C9 Zr4 62(3) . . . . ?
C7 C8 C9 C10 -14(4) . . . . ?
C8 C9 C10 Zr4 69(3) . . . . ?
C8 C9 C10 C6 22(7) . . . . ?
C8 C9 C10 C7 11(3) . . . . ?
C10 C6 C7 Zr4 75(3) . . . . ?
C10 C6 C7 C8 1(6) . . . . ?
C10 C7 C8 Zr4 79.8(19) . . . . ?
C10 C7 C8 C9 10(3) . . . . ?
C10 C8 C9 Zr4 76(3) . . . . ?
C11 C12 C13 Zr6 74(3) . . . . ?
C11 C12 C13 C14 14(5) . . . . ?
C12 C11 C15 Zr6 -60(3) . . . . ?
C12 C11 C15 C14 -1(4) . . . . ?
C12 C13 C14 Zr6 58(3) . . . . ?
C12 C13 C14 C15 -15(5) . . . . ?
C13 C14 C15 Zr6 73(3) . . . . ?
C13 C14 C15 C11 10(5) . . . . ?
C15 C11 C12 Zr6 67(3) . . . . ?
C15 C11 C12 C13 -9(5) . . . . ?
C16 C17 C18 Zr12 63(5) . . . . ?
C16 C17 C18 C19 -9(7) . . . . ?
C17 C16 C20 Zr12 -69(3) . . . . ?
C17 C16 C20 C19 2(6) . . . . ?
C17 C18 C19 Zr12 71(4) . . . . ?
C17 C18 C19 C20 9(6) . . . . ?
C18 C19 C20 Zr12 61(3) . . . . ?
C18 C19 C20 C16 -6(6) . . . . ?
C20 C16 C17 Zr12 68(3) . . . . ?
C20 C16 C17 C18 5(6) . . . . ?
C21 C22 C23 Zr11 65(3) . . . . ?
C21 C22 C23 C24 -9(4) . . . . ?
C22 C21 C25 Zr11 -65(3) . . . . ?
C22 C21 C25 C24 6(4) . . . . ?
C22 C23 C24 Zr11 72(2) . . . . ?
C22 C23 C24 C25 15(5) . . . . ?
C23 C24 C25 Zr11 57(4) . . . . ?
C23 C24 C25 C21 -13(5) . . . . ?
C25 C21 C22 Zr11 65(3) . . . . ?
C25 C21 C22 C23 2(4) . . . . ?
C26 C27 C30 Zr10 -75(4) . . . . ?
C26 C27 C30 C29 -2(5) . . . . ?
C26 C28 C29 Zr10 65(3) . . . . ?
C26 C28 C29 C30 5(5) . . . . ?
C27 C26 C28 Zr10 61(3) . . . . ?
C27 C26 C28 C29 -5(5) . . . . ?
C28 C26 C27 Zr10 -68(3) . . . . ?
C28 C26 C27 C30 5(5) . . . . ?
C28 C29 C30 Zr10 63(3) . . . . ?
C28 C29 C30 C27 -2(4) . . . . ?
C31 C32 C33 Zr8 65(5) . . . . ?
C31 C32 C33 C34 -1(8) . . . . ?
C32 C31 C35 Zr8 -66(3) . . . . ?
C32 C31 C35 C34 -6(5) . . . . ?
C32 C33 C34 Zr8 68(5) . . . . ?
C32 C33 C34 C35 -3(8) . . . . ?
C32 C34 C35 Zr8 71(2) . . . . ?
C32 C34 C35 C31 4(4) . . . . ?
C33 C34 C35 Zr8 73(5) . . . . ?
C33 C34 C35 C31 6(7) . . . . ?
C34 C32 C33 Zr8 66(5) . . . . ?
C35 C31 C32 Zr8 70(3) . . . . ?
C35 C31 C32 C33 5(7) . . . . ?
C35 C31 C32 C34 5(4) . . . . ?
C37 C39 C40 Zr9 -70(3) . . . . ?
C37 C39 C40 C36 -2(6) . . . . ?
C38 C36 C40 Zr9 68(3) . . . . ?
C38 C36 C40 C39 1(6) . . . . ?
C38 C37 C39 Zr9 -69(4) . . . . ?
C38 C37 C39 C40 2(6) . . . . ?
C39 C37 C38 Zr9 66(4) . . . . ?
C39 C37 C38 C36 -1(7) . . . . ?
C40 C36 C38 Zr9 -62(3) . . . . ?
C40 C36 C38 C37 0(6) . . . . ?
C41 C42 C43 Zr7 73(3) . . . . ?
C41 C42 C43 C44 10(4) . . . . ?
C42 C41 C45 Zr7 -65(3) . . . . ?
C42 C41 C45 C44 -2(5) . . . . ?
C42 C43 C44 Zr7 63(3) . . . . ?
C42 C43 C44 C45 -11(4) . . . . ?
C43 C44 C45 Zr7 73(3) . . . . ?
C43 C44 C45 C41 8(5) . . . . ?
C45 C41 C42 Zr7 67(3) . . . . ?
C45 C41 C42 C43 -5(4) . . . . ?
C47 C49 C50 Zr1 64(2) . . . . ?
C47 C49 C50 C46 -1(4) . . . . ?
C48 C46 C50 Zr1 -65(4) . . . . ?
C48 C46 C50 C49 0(6) . . . . ?
C48 C47 C49 Zr1 69(3) . . . . ?
C48 C47 C49 C50 1(4) . . . . ?
C49 C47 C48 Zr1 -70(3) . . . . ?
C49 C47 C48 C46 -1(5) . . . . ?
C50 C46 C48 Zr1 66(4) . . . . ?
C50 C46 C48 C47 1(5) . . . . ?
C51 C52 C53 Zr2 65(3) . . . . ?
C51 C52 C53 C54 -6(5) . . . . ?
C52 C51 C55 Zr2 -70(3) . . . . ?
C52 C51 C55 C54 -3(4) . . . . ?
C52 C53 C54 Zr2 70(4) . . . . ?
C52 C53 C54 C55 5(5) . . . . ?
C53 C54 C55 Zr2 63(3) . . . . ?
C53 C54 C55 C51 0(5) . . . . ?
C55 C51 C52 Zr2 74(3) . . . . ?
C55 C51 C52 C53 5(4) . . . . ?
C56 C57 C58 Zr3 62(3) . . . . ?
C56 C57 C58 C59 -10(6) . . . . ?
C57 C56 C60 Zr3 -73(2) . . . . ?
C57 C56 C60 C59 -1(4) . . . . ?
C57 C58 C59 Zr3 72(5) . . . . ?
C57 C58 C59 C60 9(6) . . . . ?
C58 C59 C60 Zr3 64(3) . . . . ?
C58 C59 C60 C56 -4(5) . . . . ?
C60 C56 C57 Zr3 70(2) . . . . ?
C60 C56 C57 C58 6(4) . . . . ?
C61 C62 C63 C65 -178(4) . . . . ?
C61 C62 C64 C66 171(3) . . . . ?
C62 C63 C65 C67 3(7) . . . . ?
C62 C64 C66 C67 11(6) . . . . ?
C63 C62 C64 C66 -7(6) . . . . ?
C63 C65 C67 C66 0(6) . . . . ?
C63 C65 C67 C68 176(4) . . . . ?
C64 C62 C63 C65 1(6) . . . . ?
C64 C66 C67 C65 -8(6) . . . . ?
C64 C66 C67 C68 176(4) . . . . ?
C65 C67 C68 O49 10(5) . . . . ?
C65 C67 C68 O50 -173(4) . . . . ?
C66 C67 C68 O49 -174(3) . . . . ?
C66 C67 C68 O50 3(6) . . . . ?
C69 C70 C71 C76 -177(3) . . . . ?
C69 C70 C72 C73 168(4) . . . . ?
C70 C71 C76 C74 20(6) . . . . ?
C70 C72 C73 C74 -2(6) . . . . ?
C71 C70 C72 C73 3(7) . . . . ?
C72 C70 C71 C76 -11(6) . . . . ?
C72 C73 C74 C75 -176(4) . . . . ?
C72 C73 C74 C76 11(6) . . . . ?
C73 C74 C75 O79 10(5) . . . . ?
C73 C74 C75 O80 -169(3) . . . . ?
C73 C74 C76 C71 -19(6) . . . . ?
C75 C74 C76 C71 169(4) . . . . ?
C76 C74 C75 O79 -178(4) . . . . ?
C76 C74 C75 O80 3(6) . . . . ?
C77 C78 C79 C82 169(4) . . . . ?
C77 C78 C80 C81 -170(3) . . . . ?
C78 C79 C82 C83 1(6) . . . . ?
C78 C80 C81 C83 -3(6) . . . . ?
C79 C78 C80 C81 2(5) . . . . ?
C79 C82 C83 C81 -2(6) . . . . ?
C79 C82 C83 C84 -176(3) . . . . ?
C80 C78 C79 C82 -1(6) . . . . ?
C80 C81 C83 C82 3(6) . . . . ?
C80 C81 C83 C84 175(3) . . . . ?
C81 C83 C84 O59 2(5) . . . . ?
C81 C83 C84 O60 178(4) . . . . ?
C82 C83 C84 O59 175(3) . . . . ?
C82 C83 C84 O60 -9(5) . . . . ?
C85 C88 C89 C90 -178(4) . . . . ?
C86 C87 C91 C90 7(5) . . . . ?
C86 C87 C91 C92 -179(3) . . . . ?
C86 C88 C89 C90 -14(6) . . . . ?
C87 C86 C88 C85 176(3) . . . . ?
C87 C86 C88 C89 11(5) . . . . ?
C87 C91 C92 O56 -10(5) . . . . ?
C87 C91 C92 O57 170(3) . . . . ?
C88 C86 C87 C91 -8(5) . . . . ?
C88 C89 C90 C91 13(6) . . . . ?
C89 C90 C91 C87 -9(5) . . . . ?
C89 C90 C91 C92 176(4) . . . . ?
C90 C91 C92 O56 165(3) . . . . ?
C90 C91 C92 O57 -15(6) . . . . ?
C93 C94 C95 C99 -174(4) . . . . ?
C93 C94 C96 C97 -180(4) . . . . ?
C94 C95 C99 C98 -4(6) . . . . ?
C94 C96 C97 C98 -9(6) . . . . ?
C95 C94 C96 C97 0(6) . . . . ?
C96 C94 C95 C99 6(6) . . . . ?
C96 C97 C98 C99 11(6) . . . . ?
C96 C97 C98 C100 180(3) . . . . ?
C97 C98 C99 C95 -4(6) . . . . ?
C97 C98 C100 O55 7(6) . . . . ?
C97 C98 C100 O58 -172(3) . . . . ?
C99 C98 C100 O55 176(3) . . . . ?
C99 C98 C100 O58 -3(5) . . . . ?
C100 C98 C99 C95 -173(3) . . . . ?
C101 C102 C103 C106 172(4) . . . . ?
C101 C102 C104 C105 -173(4) . . . . ?
C102 C103 C106 C107 2(6) . . . . ?
C102 C104 C105 C107 0(7) . . . . ?
C103 C102 C104 C105 7(6) . . . . ?
C103 C106 C107 C105 5(6) . . . . ?
C103 C106 C107 C108 174(4) . . . . ?
C104 C102 C103 C106 -8(6) . . . . ?
C104 C105 C107 C106 -6(7) . . . . ?
C104 C105 C107 C108 -175(4) . . . . ?
C105 C107 C108 O75 -5(7) . . . . ?
C105 C107 C108 O76 170(4) . . . . ?
C106 C107 C108 O75 -174(4) . . . . ?
C106 C107 C108 O76 1(6) . . . . ?
O1 W3 O4 W1 130(3) . . . . ?
O2 W3 O4 W1 -126(3) . . . . ?
O2 W7 O5 W9 139(3) . . . . ?
O3 W7 O2 W3 172.9(12) . . . . ?
O3 W7 O5 W9 -120(3) . . . . ?
O5 W7 O2 W3 -81.8(12) . . . . ?
O5 W9 O15 W1 76.8(12) . . . . ?
O6 W2 O28 W12 -1(4) . . . . ?
O6 W2 O30 W1 -21(3) . . . . ?
O6 W3 O4 W1 32(3) . . . . ?
O7 W3 O4 W1 -42(4) . . . . ?
O7 W4 O8 W7 74.0(14) . . . . ?
O7 W4 O13 W6 59(4) . . . . ?
O8 W4 O13 W6 137(2) . . . . ?
O8 W7 O2 W3 70.8(12) . . . . ?
O8 W7 O5 W9 57(4) . . . . ?
O9 W4 O8 W7 170.1(13) . . . . ?
O9 W4 O13 W6 -121(2) . . . . ?
O10 W3 O4 W1 -55(3) . . . . ?
O10 W4 O8 W7 -0.9(12) . . . . ?
O10 W4 O13 W6 65(2) . . . . ?
O10 W7 O2 W3 0.2(10) . . . . ?
O10 W7 O5 W9 66(3) . . . . ?
O10 Si1 O17 W1 55.6(17) . . . . ?
O10 Si1 O17 W9 -60.9(15) . . . . ?
O10 Si1 O17 W10 -174.8(12) . . . . ?
O10 Si1 O34 W2 -54.3(15) . . . . ?
O10 Si1 O34 W5 59.8(14) . . . . ?
O10 Si1 O34 W12 177.1(11) . . . . ?
O10 Si1 O35 W6 -67.2(13) . . . . ?
O10 Si1 O35 W8 50.2(17) . . . . ?
O10 Si1 O35 W11 -173.7(11) . . . . ?
O11 W7 O2 W3 -6(3) . . . . ?
O11 W7 O5 W9 -23(3) . . . . ?
O12 W4 O8 W7 -1(4) . . . . ?
O12 W4 O13 W6 -23(2) . . . . ?
O12 W5 O22 W6 30(2) . . . . ?
O12 W5 O24 W2 -84.2(13) . . . . ?
O13 W4 O8 W7 -86.9(14) . . . . ?
O13 W6 O25 W11 -22(4) . . . . ?
O14 W9 O15 W1 -175.2(12) . . . . ?
O17 W9 O15 W1 -3.1(10) . . . . ?
O17 W10 O37 W11 -56(3) . . . . ?
O17 W10 O38 W9 2.6(12) . . . . ?
O17 Si1 O10 W3 -59.6(15) . . . . ?
O17 Si1 O10 W4 -175.6(11) . . . . ?
O17 Si1 O10 W7 61.9(15) . . . . ?
O17 Si1 O34 W2 65.3(14) . . . . ?
O17 Si1 O34 W5 179.4(11) . . . . ?
O17 Si1 O34 W12 -63.3(15) . . . . ?
O17 Si1 O35 W6 173.7(11) . . . . ?
O17 Si1 O35 W8 -68.9(17) . . . . ?
O17 Si1 O35 W11 67.2(15) . . . . ?
O18 W9 O15 W1 -3(3) . . . . ?
O20 W6 O25 W11 65.2(17) . . . . ?
O21 W6 O25 W11 165.4(16) . . . . ?
O22 W5 O24 W2 0(3) . . . . ?
O22 W6 O25 W11 -93.1(16) . . . . ?
O23 W5 O22 W6 128(2) . . . . ?
O23 W5 O24 W2 177.7(13) . . . . ?
O24 W2 O6 W3 -129(3) . . . . ?
O24 W2 O28 W12 74.3(15) . . . . ?
O24 W2 O30 W1 64(4) . . . . ?
O24 W5 O22 W6 -55(4) . . . . ?
O26 W2 O6 W3 128(2) . . . . ?
O26 W2 O28 W12 176.2(15) . . . . ?
O26 W2 O30 W1 -123(3) . . . . ?
O27 W5 O22 W6 -129(2) . . . . ?
O27 W5 O24 W2 76.3(14) . . . . ?
O27 W12 O31 W10 -49(6) . . . . ?
O28 W2 O6 W3 -55(4) . . . . ?
O28 W2 O30 W1 137(3) . . . . ?
O28 W12 O27 W5 74.9(14) . . . . ?
O28 W12 O31 W10 -127(4) . . . . ?
O29 W12 O27 W5 176.6(14) . . . . ?
O29 W12 O31 W10 130(4) . . . . ?
O30 W2 O6 W3 27(3) . . . . ?
O30 W2 O28 W12 -82.3(16) . . . . ?
O31 W10 O37 W11 26(3) . . . . ?
O31 W10 O38 W9 17(4) . . . . ?
O31 W12 O27 W5 -4(4) . . . . ?
O32 W10 O37 W11 127(3) . . . . ?
O32 W10 O38 W9 -168.7(15) . . . . ?
O33 W12 O27 W5 -85.2(14) . . . . ?
O33 W12 O31 W10 33(4) . . . . ?
O34 W2 O6 W3 -55(2) . . . . ?
O34 W2 O28 W12 -1.2(12) . . . . ?
O34 W2 O30 W1 65(3) . . . . ?
O34 W5 O22 W6 -57(2) . . . . ?
O34 W5 O24 W2 2.6(11) . . . . ?
O34 W12 O27 W5 1.9(12) . . . . ?
O34 W12 O31 W10 -55(3) . . . . ?
O34 Si1 O10 W3 55.3(15) . . . . ?
O34 Si1 O10 W4 -60.7(14) . . . . ?
O34 Si1 O10 W7 176.8(11) . . . . ?
O34 Si1 O17 W1 -65.9(16) . . . . ?
O34 Si1 O17 W9 177.6(11) . . . . ?
O34 Si1 O17 W10 63.7(16) . . . . ?
O34 Si1 O35 W6 61.3(14) . . . . ?
O34 Si1 O35 W8 178.7(12) . . . . ?
O34 Si1 O35 W11 -45.3(16) . . . . ?
O35 W6 O25 W11 -3.4(14) . . . . ?
O35 Si1 O10 W3 -175.6(11) . . . . ?
O35 Si1 O10 W4 68.5(14) . . . . ?
O35 Si1 O10 W7 -54.1(15) . . . . ?
O35 Si1 O17 W1 173.5(13) . . . . ?
O35 Si1 O17 W9 57.0(15) . . . . ?
O35 Si1 O17 W10 -56.9(16) . . . . ?
O35 Si1 O34 W2 179.5(11) . . . . ?
O35 Si1 O34 W5 -66.4(14) . . . . ?
O35 Si1 O34 W12 51.0(16) . . . . ?
O37 W10 O38 W9 89.1(15) . . . . ?
O38 W9 O15 W1 -77.3(12) . . . . ?
O38 W10 O37 W11 -133(3) . . . . ?
O39 W10 O37 W11 -47(4) . . . . ?
O39 W10 O38 W9 -68.7(14) . . . . ?

loop_
_smtbx_masks_void_nr
_smtbx_masks_void_average_x
_smtbx_masks_void_average_y
_smtbx_masks_void_average_z
_smtbx_masks_void_volume
_smtbx_masks_void_count_electrons
_smtbx_masks_void_content
1 -0.307 -0.939 -0.630 10054.7 1526.9 ?
